data_7242079
loop_
_publ_author_name
'Al-Azemi, Talal F.'
'Vinodh, Mickey'

_publ_section_title
;
 Concentration-dependent supramolecular self-assembly of
 A1/A2-asymmetric-difunctionalized pillar[5]arene
;
_journal_issue 5
_journal_name_full 'RSC Advances'
_journal_page_first 2995
_journal_page_last 3002
_journal_paper_doi 10.1039/D1RA00078K
_journal_volume 11
_journal_year 2021
_chemical_formula_sum 'C60 H72 Br2 O10'
_chemical_formula_weight 1112.99
_space_group_crystal_system monoclinic
_space_group_IT_number 14
_space_group_name_Hall '-P 2ybc'
_space_group_name_H-M_alt 'P 1 21/c 1'
_atom_sites_solution_hydrogens geom
_audit_creation_method SHELXL-2017/1
_audit_update_record
;
2020-04-30 deposited with the CCDC.	2021-01-07 downloaded from the CCDC.
;
_cell_angle_alpha 90
_cell_angle_beta 98.379(7)
_cell_angle_gamma 90
_cell_formula_units_Z 8
_cell_length_a 38.9455(13)
_cell_length_b 12.2323(5)
_cell_length_c 24.7957(8)
_cell_measurement_reflns_used 34146
_cell_measurement_temperature 150(2)
_cell_measurement_theta_max 25.0
_cell_measurement_theta_min 3.0
_cell_volume 11686.4(8)
_computing_structure_refinement 'SHELXL-2017/1 (Sheldrick, 2017)'
_diffrn_ambient_temperature 150(2)
_diffrn_detector_area_resol_mean 10.000
_diffrn_measured_fraction_theta_full 0.977
_diffrn_measured_fraction_theta_max 0.977
_diffrn_measurement_device_type 'Rigaku R-AXIS RAPID'
_diffrn_measurement_method \w
_diffrn_radiation_type 'Mo K\a'
_diffrn_radiation_wavelength 0.71075
_diffrn_reflns_av_R_equivalents 0.1624
_diffrn_reflns_av_unetI/netI 0.1464
_diffrn_reflns_Laue_measured_fraction_full 0.977
_diffrn_reflns_Laue_measured_fraction_max 0.977
_diffrn_reflns_limit_h_max 45
_diffrn_reflns_limit_h_min -46
_diffrn_reflns_limit_k_max 14
_diffrn_reflns_limit_k_min -14
_diffrn_reflns_limit_l_max 29
_diffrn_reflns_limit_l_min -29
_diffrn_reflns_number 75664
_diffrn_reflns_point_group_measured_fraction_full 0.977
_diffrn_reflns_point_group_measured_fraction_max 0.977
_diffrn_reflns_theta_full 25.020
_diffrn_reflns_theta_max 25.020
_diffrn_reflns_theta_min 2.997
_exptl_absorpt_coefficient_mu 1.442
_exptl_absorpt_correction_T_max 1.000
_exptl_absorpt_correction_T_min 0.426
_exptl_absorpt_correction_type multi-scan
_exptl_absorpt_process_details 'ABSCOR (Rigaku, 1995)'
_exptl_crystal_colour Colorless
_exptl_crystal_density_diffrn 1.265
_exptl_crystal_description Block
_exptl_crystal_F_000 4656
_exptl_crystal_size_max 0.210
_exptl_crystal_size_mid 0.160
_exptl_crystal_size_min 0.080
_refine_diff_density_max 1.475
_refine_diff_density_min -1.607
_refine_diff_density_rms 0.128
_refine_ls_extinction_method none
_refine_ls_goodness_of_fit_ref 1.059
_refine_ls_hydrogen_treatment constr
_refine_ls_matrix_type full
_refine_ls_number_parameters 1311
_refine_ls_number_reflns 20167
_refine_ls_number_restraints 246
_refine_ls_restrained_S_all 1.080
_refine_ls_R_factor_all 0.2227
_refine_ls_R_factor_gt 0.1114
_refine_ls_shift/su_max 0.011
_refine_ls_shift/su_mean 0.000
_refine_ls_structure_factor_coef Fsqd
_refine_ls_weighting_details 'w=1/[\s^2^(Fo^2^)+(0.2000P)^2^] where P=(Fo^2^+2Fc^2^)/3'
_refine_ls_weighting_scheme calc
_refine_ls_wR_factor_gt 0.3046
_refine_ls_wR_factor_ref 0.3723
_reflns_Friedel_coverage 0.000
_reflns_number_gt 8409
_reflns_number_total 20167
_reflns_threshold_expression 'I > 2\s(I)'
_cod_data_source_file d1ra00078k2.cif
_cod_data_source_block shelxl_sq
_cod_original_cell_volume 11686.4(7)
_cod_original_sg_symbol_H-M 'P 21/c'
_cod_database_code 7242079
_shelx_shelxl_version_number 2017/1
_shelx_space_group_comment
;
The symmetry employed for this shelxl refinement is uniquely defined
by the following loop, which should always be used as a source of
symmetry information in preference to the above space-group names.
They are only intended as comments.
;
_shelx_estimated_absorpt_t_min 0.752
_shelx_estimated_absorpt_t_max 0.893

loop_
_space_group_symop_operation_xyz
'x, y, z'
'-x, y+1/2, -z+1/2'
'-x, -y, -z'
'x, -y-1/2, z-1/2'

loop_
_atom_site_label
_atom_site_type_symbol
_atom_site_fract_x
_atom_site_fract_y
_atom_site_fract_z
_atom_site_U_iso_or_equiv
_atom_site_adp_type
_atom_site_occupancy
_atom_site_site_symmetry_order
_atom_site_calc_flag
_atom_site_refinement_flags_posn
_atom_site_refinement_flags_adp
_atom_site_refinement_flags_occupancy
_atom_site_disorder_assembly
_atom_site_disorder_group
Br2 Br 0.76392(3) 1.14858(8) 0.41382(4) 0.0647(4) Uani 1 1 d . . . . .
O1 O 0.9321(2) 0.8394(7) 0.0923(3) 0.077(2) Uani 1 1 d . . . . .
O3 O 0.84035(14) 1.0900(4) -0.0146(2) 0.0408(14) Uani 1 1 d . . . . .
Br3 Br 0.81858(10) 1.0398(4) 0.25467(17) 0.289(2) Uani 1 1 d D U . . .
O4 O 0.80326(16) 0.7747(5) 0.1272(2) 0.0508(16) Uani 1 1 d . . . . .
Br4 Br 0.58381(7) 0.56914(17) 0.20310(8) 0.1619(10) Uani 1 1 d D U . . .
O5 O 0.83793(16) 1.4702(4) 0.0724(2) 0.0462(15) Uani 1 1 d . . . . .
O6 O 0.74873(15) 1.1438(5) 0.1193(2) 0.0445(15) Uani 1 1 d . . . . .
O7 O 0.93720(14) 1.4546(5) 0.2240(2) 0.0455(15) Uani 1 1 d . . . . .
O8 O 0.80346(15) 1.4109(5) 0.2722(2) 0.0417(14) Uani 1 1 d . . . . .
O9 O 0.98729(16) 1.0611(5) 0.2401(3) 0.0564(17) Uani 1 1 d . . . . .
O10 O 0.89653(19) 1.2002(5) 0.3769(2) 0.0602(19) Uani 1 1 d . . . . .
O11 O 0.68970(14) 0.6116(4) 0.1696(2) 0.0398(14) Uani 1 1 d . . . . .
O12 O 0.70881(15) 1.0024(4) 0.2811(2) 0.0432(15) Uani 1 1 d . . . . .
O13 O 0.66640(16) 0.3166(4) 0.3019(2) 0.0429(15) Uani 1 1 d . . . . .
O14 O 0.76291(15) 0.6404(5) 0.3685(2) 0.0457(15) Uani 1 1 d . . . . .
O15 O 0.55618(15) 0.3966(5) 0.3703(2) 0.0524(16) Uani 1 1 d . . . . .
O16 O 0.68056(14) 0.4842(4) 0.5035(2) 0.0386(13) Uani 1 1 d . . . . .
O17 O 0.51215(17) 0.7371(5) 0.2843(2) 0.0563(18) Uani 1 1 d . . . . .
O18 O 0.57508(15) 0.7423(5) 0.49884(19) 0.0427(14) Uani 1 1 d . . . . .
O19 O 0.58818(15) 0.8979(5) 0.1547(2) 0.0448(15) Uani 1 1 d . . . . .
O20 O 0.59773(15) 1.0361(5) 0.3693(2) 0.0427(14) Uani 1 1 d . . . . .
C1 C 0.9314(3) 0.8524(7) 0.2415(4) 0.051(3) Uani 1 1 d . . . . .
C2 C 0.9434(2) 0.8642(7) 0.1900(4) 0.051(2) Uani 1 1 d . . . . .
H2 H 0.964965 0.895921 0.188610 0.061 Uiso 1 1 calc R U . . .
C3 C 0.9235(3) 0.8290(7) 0.1418(3) 0.049(2) Uani 1 1 d . . . . .
C4 C 0.8913(2) 0.7818(7) 0.1443(4) 0.046(2) Uani 1 1 d . . . . .
C6 C 0.9007(2) 0.8033(7) 0.2435(4) 0.045(2) Uani 1 1 d . . . . .
C7 C 0.8678(2) 0.7482(7) 0.0922(3) 0.046(2) Uani 1 1 d . . . . .
H7A H 0.854504 0.684113 0.099284 0.056 Uiso 1 1 calc R U . . .
H7B H 0.881836 0.729762 0.064269 0.056 Uiso 1 1 calc R U . . .
C8 C 0.8429(2) 0.8426(6) 0.0722(3) 0.037(2) Uani 1 1 d . . . . .
C9 C 0.8529(2) 0.9206(6) 0.0363(3) 0.0347(19) Uani 1 1 d . . . . .
H9 H 0.873771 0.912655 0.022629 0.042 Uiso 1 1 calc R U . . .
C10 C 0.8317(2) 1.0097(6) 0.0210(3) 0.036(2) Uani 1 1 d . . . . .
C11 C 0.8000(2) 1.0215(6) 0.0408(3) 0.0312(18) Uani 1 1 d . . . . .
C12 C 0.7904(2) 0.9428(6) 0.0747(3) 0.037(2) Uani 1 1 d . . . . .
H12 H 0.769071 0.948453 0.087182 0.044 Uiso 1 1 calc R U . . .
C13 C 0.8116(2) 0.8553(6) 0.0909(3) 0.041(2) Uani 1 1 d . . . . .
C14 C 0.7768(2) 1.1196(6) 0.0238(3) 0.036(2) Uani 1 1 d . . . . .
H14A H 0.779498 1.140284 -0.013156 0.043 Uiso 1 1 calc R U . . .
H14B H 0.752768 1.098913 0.023801 0.043 Uiso 1 1 calc R U . . .
C5 C 0.8805(2) 0.7687(7) 0.1956(4) 0.045(2) Uani 1 1 d . . . . .
H5 H 0.859145 0.736029 0.197547 0.054 Uiso 1 1 calc R U . . .
C15 C 0.7851(2) 1.2168(6) 0.0608(3) 0.0318(18) Uani 1 1 d . . . . .
C16 C 0.80724(19) 1.2979(6) 0.0484(3) 0.0304(18) Uani 1 1 d . . . . .
H16 H 0.816829 1.292736 0.016249 0.036 Uiso 1 1 calc R U . . .
C17 C 0.8157(2) 1.3877(6) 0.0826(3) 0.0327(18) Uani 1 1 d . . . . .
C18 C 0.8011(2) 1.3985(6) 0.1299(3) 0.0313(18) Uani 1 1 d . . . . .
C19 C 0.77821(19) 1.3175(6) 0.1434(3) 0.0345(19) Uani 1 1 d . . . . .
H19 H 0.768077 1.323710 0.175032 0.041 Uiso 1 1 calc R U . . .
C20 C 0.7708(2) 1.2269(6) 0.1086(3) 0.0354(19) Uani 1 1 d . . . . .
C21 C 0.8098(2) 1.4936(6) 0.1682(3) 0.0336(19) Uani 1 1 d . . . . .
H21A H 0.790104 1.510421 0.186560 0.040 Uiso 1 1 calc R U . . .
H21B H 0.814976 1.557631 0.147757 0.040 Uiso 1 1 calc R U . . .
C22 C 0.8414(2) 1.4649(6) 0.2107(3) 0.0321(18) Uani 1 1 d . . . . .
C23 C 0.8750(2) 1.4763(6) 0.1997(3) 0.037(2) Uani 1 1 d . . . . .
H23 H 0.878287 1.506166 0.166330 0.044 Uiso 1 1 calc R U . . .
C24 C 0.90317(19) 1.4461(6) 0.2347(3) 0.0299(17) Uani 1 1 d . . . . .
C25 C 0.8992(2) 1.4030(6) 0.2862(3) 0.0354(19) Uani 1 1 d . . . . .
C26 C 0.8661(2) 1.3931(6) 0.2987(3) 0.039(2) Uani 1 1 d . . . . .
H26 H 0.863003 1.365806 0.332722 0.046 Uiso 1 1 calc R U . . .
C27 C 0.8372(2) 1.4225(6) 0.2622(3) 0.038(2) Uani 1 1 d . . . . .
C28 C 0.9304(2) 1.3628(6) 0.3265(3) 0.040(2) Uani 1 1 d . . . . .
H28A H 0.950860 1.404818 0.321673 0.049 Uiso 1 1 calc R U . . .
H28B H 0.925850 1.373852 0.363571 0.049 Uiso 1 1 calc R U . . .
C29 C 0.9370(2) 1.2431(6) 0.3175(3) 0.041(2) Uani 1 1 d . . . . .
C30 C 0.9597(2) 1.2087(7) 0.2843(3) 0.041(2) Uani 1 1 d . . . . .
H30 H 0.971908 1.261190 0.267681 0.049 Uiso 1 1 calc R U . . .
C31 C 0.9657(2) 1.0999(7) 0.2741(4) 0.046(2) Uani 1 1 d . . . . .
C33 C 0.9251(3) 1.0520(7) 0.3344(3) 0.047(2) Uani 1 1 d . . . . .
H33 H 0.913114 0.999534 0.351370 0.056 Uiso 1 1 calc R U . . .
C32 C 0.9478(2) 1.0195(7) 0.3007(4) 0.048(2) Uani 1 1 d . . . . .
C34 C 0.9194(3) 1.1617(7) 0.3437(3) 0.049(2) Uani 1 1 d . . . . .
C36 C 0.9621(9) 0.852(3) 0.0844(10) 0.269(8) Uani 1 1 d . U . . .
H36A H 0.976727 0.798455 0.105351 0.323 Uiso 1 1 calc R U . . .
H36B H 0.969971 0.924161 0.097079 0.323 Uiso 1 1 calc R U . . .
C37 C 0.9657(5) 0.841(2) 0.0265(5) 0.279(7) Uani 1 1 d G U . . .
C38 C 0.9666(5) 0.9364(16) -0.0039(9) 0.276(8) Uani 1 1 d G U . . .
H38 H 0.971833 1.002837 0.013600 0.331 Uiso 1 1 calc R U . . .
C39 C 0.9597(6) 0.9322(16) -0.0605(9) 0.286(8) Uani 1 1 d G U . . .
H39 H 0.960279 0.995810 -0.080804 0.343 Uiso 1 1 calc R U . . .
C40 C 0.9519(5) 0.833(2) -0.0866(5) 0.299(8) Uani 1 1 d G U . . .
H40 H 0.947267 0.829980 -0.124438 0.359 Uiso 1 1 calc R U . . .
C41 C 0.9510(6) 0.7377(16) -0.0562(10) 0.301(8) Uani 1 1 d G U . . .
H41 H 0.945808 0.671175 -0.073668 0.361 Uiso 1 1 calc R U . . .
C42 C 0.9579(6) 0.7419(16) 0.0004(9) 0.293(8) Uani 1 1 d G U . . .
H42 H 0.957362 0.678200 0.020737 0.352 Uiso 1 1 calc R U . . .
C35 C 0.9541(3) 0.8985(7) 0.2909(4) 0.055(3) Uani 1 1 d . . . . .
H11A H 0.978179 0.888317 0.286421 0.066 Uiso 1 1 calc R U . . .
H11B H 0.949951 0.857518 0.322795 0.066 Uiso 1 1 calc R U . . .
O2 O 0.89087(18) 0.7913(6) 0.2938(3) 0.0704(19) Uani 1 1 d D U . . .
C45 C 0.8713(3) 1.0739(9) -0.0385(4) 0.062(3) Uani 1 1 d . . . . .
H45A H 0.869682 1.006092 -0.058205 0.074 Uiso 1 1 calc R U . . .
H45B H 0.890961 1.071889 -0.010320 0.074 Uiso 1 1 calc R U . . .
H45C H 0.873903 1.133011 -0.063064 0.074 Uiso 1 1 calc R U . . .
C43 C 0.8595(3) 0.7291(10) 0.2955(4) 0.087(3) Uani 1 1 d D U . . .
H43A H 0.859777 0.661661 0.274968 0.105 Uiso 1 1 calc R U . . .
H43B H 0.839146 0.771125 0.280914 0.105 Uiso 1 1 calc R U . . .
C44 C 0.8600(4) 0.7058(12) 0.3561(4) 0.114(3) Uani 1 1 d D U . . .
H44A H 0.883342 0.686808 0.372965 0.137 Uiso 0.58(2) 1 calc R U P A 1
H44B H 0.844703 0.645359 0.361073 0.137 Uiso 0.58(2) 1 calc R U P A 1
H44C H 0.878571 0.653505 0.366317 0.137 Uiso 0.42(2) 1 calc R U P A 2
H44D H 0.838535 0.668131 0.359374 0.137 Uiso 0.42(2) 1 calc R U P A 2
Br1A Br 0.8441(5) 0.8416(7) 0.3901(6) 0.185(5) Uani 0.58(2) 1 d . U P A 1
Br1B Br 0.8649(5) 0.8067(14) 0.4064(3) 0.162(4) Uani 0.42(2) 1 d . U P A 2
C46 C 0.7720(4) 0.7853(9) 0.1460(5) 0.091(4) Uani 1 1 d . . . . .
H46A H 0.753689 0.789257 0.115683 0.109 Uiso 1 1 calc R U . . .
H46B H 0.772136 0.850898 0.167348 0.109 Uiso 1 1 calc R U . . .
H46C H 0.768361 0.723342 0.168235 0.109 Uiso 1 1 calc R U . . .
C47 C 0.8512(3) 1.4643(9) 0.0215(4) 0.082(4) Uani 1 1 d . . . . .
H47A H 0.832306 1.467161 -0.008017 0.098 Uiso 1 1 calc R U . . .
H47B H 0.863697 1.397062 0.019712 0.098 Uiso 1 1 calc R U . . .
H47C H 0.866552 1.524859 0.018672 0.098 Uiso 1 1 calc R U . . .
C48 C 0.7311(3) 1.1545(9) 0.1656(4) 0.071(3) Uani 1 1 d . . . . .
H48A H 0.717106 1.219492 0.161974 0.085 Uiso 1 1 calc R U . . .
H48B H 0.747765 1.159288 0.198067 0.085 Uiso 1 1 calc R U . . .
H48C H 0.716478 1.091939 0.167890 0.085 Uiso 1 1 calc R U . . .
C50 C 0.7978(3) 1.3611(7) 0.3212(3) 0.055(3) Uani 1 1 d . . . . .
H50A H 0.808749 1.403520 0.351468 0.066 Uiso 1 1 calc R U . . .
H50B H 0.807476 1.288737 0.323125 0.066 Uiso 1 1 calc R U . . .
H50C H 0.773320 1.356847 0.322469 0.066 Uiso 1 1 calc R U . . .
C49 C 0.9424(3) 1.5072(9) 0.1768(4) 0.063(3) Uani 1 1 d . . . . .
H10P H 0.966826 1.515553 0.176097 0.076 Uiso 1 1 calc R U . . .
H10Q H 0.931591 1.577883 0.175383 0.076 Uiso 1 1 calc R U . . .
H10R H 0.932347 1.464747 0.145878 0.076 Uiso 1 1 calc R U . . .
C51 C 1.0080(3) 1.1404(8) 0.2160(5) 0.070(3) Uani 1 1 d . . . . .
H51A H 1.021886 1.180993 0.244325 0.084 Uiso 1 1 calc R U . . .
H51B H 0.993010 1.189508 0.193372 0.084 Uiso 1 1 calc R U . . .
H51C H 1.022867 1.103268 0.194304 0.084 Uiso 1 1 calc R U . . .
C52 C 0.8737(3) 1.1233(10) 0.3978(5) 0.087(4) Uani 1 1 d . . . . .
H52A H 0.887148 1.072712 0.421814 0.104 Uiso 1 1 calc R U . . .
H52B H 0.860701 1.084145 0.368047 0.104 Uiso 1 1 calc R U . . .
H52C H 0.857992 1.161978 0.417479 0.104 Uiso 1 1 calc R U . . .
C53 C 0.6766(2) 0.8986(6) 0.2122(3) 0.0325(18) Uani 1 1 d . . . . .
C54 C 0.6712(2) 0.7995(6) 0.1843(3) 0.036(2) Uani 1 1 d . . . . .
H54 H 0.652457 0.792572 0.156655 0.044 Uiso 1 1 calc R U . . .
C55 C 0.6933(2) 0.7109(6) 0.1967(3) 0.0302(18) Uani 1 1 d . . . . .
C56 C 0.7204(2) 0.7164(6) 0.2398(3) 0.0288(17) Uani 1 1 d . . . . .
C57 C 0.7260(2) 0.8142(6) 0.2682(3) 0.0325(18) Uani 1 1 d . . . . .
H57 H 0.744357 0.819970 0.296659 0.039 Uiso 1 1 calc R U . . .
C58 C 0.7045(2) 0.9032(6) 0.2544(3) 0.0331(18) Uani 1 1 d . . . . .
C59 C 0.74323(19) 0.6175(6) 0.2565(3) 0.0291(17) Uani 1 1 d . . . . .
H59A H 0.745825 0.575071 0.224326 0.035 Uiso 1 1 calc R U . . .
H59B H 0.766092 0.642295 0.272633 0.035 Uiso 1 1 calc R U . . .
C60 C 0.7284(2) 0.5451(6) 0.2968(3) 0.0311(18) Uani 1 1 d . . . . .
C61 C 0.7039(2) 0.4634(6) 0.2803(3) 0.037(2) Uani 1 1 d . . . . .
H61 H 0.696573 0.453283 0.243282 0.044 Uiso 1 1 calc R U . . .
C62 C 0.6905(2) 0.3978(6) 0.3170(3) 0.0332(18) Uani 1 1 d . . . . .
C63 C 0.7000(2) 0.4124(6) 0.3721(3) 0.0333(19) Uani 1 1 d . . . . .
C64 C 0.7239(2) 0.4920(6) 0.3890(3) 0.0316(18) Uani 1 1 d . . . . .
H64 H 0.730640 0.501213 0.426306 0.038 Uiso 1 1 calc R U . . .
C65 C 0.7384(2) 0.5591(6) 0.3539(3) 0.0319(18) Uani 1 1 d . . . . .
C66 C 0.6837(2) 0.3463(6) 0.4136(3) 0.0359(19) Uani 1 1 d . . . . .
H66A H 0.679355 0.272664 0.399824 0.043 Uiso 1 1 calc R U . . .
H66B H 0.700004 0.341617 0.447040 0.043 Uiso 1 1 calc R U . . .
C67 C 0.6502(2) 0.3941(6) 0.4264(3) 0.0345(19) Uani 1 1 d . . . . .
C68 C 0.6192(2) 0.3711(6) 0.3929(3) 0.040(2) Uani 1 1 d . . . . .
H68 H 0.619334 0.323388 0.363730 0.047 Uiso 1 1 calc R U . . .
C69 C 0.5887(2) 0.4171(7) 0.4020(3) 0.0370(19) Uani 1 1 d . . . . .
C70 C 0.5867(2) 0.4861(6) 0.4473(3) 0.037(2) Uani 1 1 d . . . . .
C71 C 0.6177(2) 0.5070(6) 0.4812(3) 0.0345(19) Uani 1 1 d . . . . .
H71 H 0.617451 0.551899 0.511450 0.041 Uiso 1 1 calc R U . . .
C72 C 0.6483(2) 0.4634(6) 0.4715(3) 0.0342(19) Uani 1 1 d . . . . .
C73 C 0.5527(2) 0.5388(6) 0.4568(3) 0.0360(19) Uani 1 1 d . . . . .
H73A H 0.553368 0.554023 0.495373 0.043 Uiso 1 1 calc R U . . .
H73B H 0.533619 0.488961 0.445658 0.043 Uiso 1 1 calc R U . . .
C74 C 0.5469(2) 0.6451(7) 0.4244(3) 0.0360(19) Uani 1 1 d . . . . .
C75 C 0.5303(2) 0.6432(7) 0.3704(3) 0.041(2) Uani 1 1 d . . . . .
H75 H 0.520811 0.577864 0.355908 0.049 Uiso 1 1 calc R U . . .
C76 C 0.5276(2) 0.7348(7) 0.3385(3) 0.039(2) Uani 1 1 d . . . . .
C77 C 0.5396(2) 0.8354(6) 0.3604(3) 0.036(2) Uani 1 1 d . . . . .
C78 C 0.5555(2) 0.8390(7) 0.4139(3) 0.038(2) Uani 1 1 d . . . . .
H78 H 0.563488 0.905579 0.428984 0.046 Uiso 1 1 calc R U . . .
C79 C 0.5598(2) 0.7457(7) 0.4456(3) 0.0326(18) Uani 1 1 d . . . . .
C80 C 0.5360(2) 0.9381(6) 0.3249(3) 0.040(2) Uani 1 1 d . . . . .
H80A H 0.514421 0.934156 0.300013 0.048 Uiso 1 1 calc R U . . .
H80B H 0.534815 1.001373 0.348117 0.048 Uiso 1 1 calc R U . . .
C81 C 0.5659(2) 0.9542(6) 0.2919(3) 0.0344(19) Uani 1 1 d . . . . .
C82 C 0.5628(2) 0.9178(6) 0.2394(3) 0.039(2) Uani 1 1 d . . . . .
H82 H 0.542366 0.883655 0.223885 0.047 Uiso 1 1 calc R U . . .
C83 C 0.5901(2) 0.9313(6) 0.2084(3) 0.041(2) Uani 1 1 d . . . . .
C84 C 0.6207(2) 0.9786(6) 0.2317(3) 0.0313(18) Uani 1 1 d . . . . .
C85 C 0.6239(2) 1.0147(6) 0.2858(3) 0.041(2) Uani 1 1 d . . . . .
H85 H 0.644419 1.047420 0.301946 0.049 Uiso 1 1 calc R U . . .
C86 C 0.5963(2) 1.0017(6) 0.3157(3) 0.0351(19) Uani 1 1 d . . . . .
C87 C 0.6511(2) 0.9910(6) 0.2006(3) 0.037(2) Uani 1 1 d . . . . .
H87A H 0.642595 0.993127 0.161832 0.044 Uiso 1 1 calc R U . . .
H87B H 0.662754 1.059671 0.210540 0.044 Uiso 1 1 calc R U . . .
C88 C 0.6634(2) 0.6029(7) 0.1228(3) 0.048(2) Uani 1 1 d . . . . .
H88A H 0.666194 0.660989 0.097169 0.058 Uiso 1 1 calc R U . . .
H88B H 0.640599 0.610081 0.133853 0.058 Uiso 1 1 calc R U . . .
C89 C 0.6665(2) 0.4951(6) 0.0967(3) 0.0343(19) Uani 1 1 d . . . . .
C90 C 0.6398(3) 0.4257(8) 0.0885(4) 0.059(3) Uani 1 1 d . . . . .
H90 H 0.619103 0.444413 0.100651 0.071 Uiso 1 1 calc R U . . .
C91 C 0.6423(3) 0.3255(9) 0.0621(5) 0.074(3) Uani 1 1 d . . . . .
H91 H 0.623196 0.279039 0.056737 0.089 Uiso 1 1 calc R U . . .
C92 C 0.6711(3) 0.2965(8) 0.0450(4) 0.062(3) Uani 1 1 d . . . . .
H92 H 0.672572 0.229170 0.028035 0.074 Uiso 1 1 calc R U . . .
C93 C 0.6999(3) 0.3668(8) 0.0520(4) 0.060(3) Uani 1 1 d . . . . .
H93 H 0.720498 0.348859 0.039231 0.072 Uiso 1 1 calc R U . . .
C94 C 0.6961(3) 0.4647(7) 0.0790(3) 0.053(3) Uani 1 1 d . . . . .
H94 H 0.715093 0.511542 0.085238 0.063 Uiso 1 1 calc R U . . .
C95 C 0.7346(3) 1.0117(6) 0.3274(3) 0.052(3) Uani 1 1 d . . . . .
H95A H 0.757278 0.995130 0.317889 0.062 Uiso 1 1 calc R U . . .
H95B H 0.729821 0.961563 0.355710 0.062 Uiso 1 1 calc R U . . .
C96 C 0.7332(3) 1.1277(7) 0.3466(4) 0.062(3) Uani 1 1 d . . . . .
H96A H 0.709690 1.145662 0.351883 0.074 Uiso 1 1 calc R U . . .
H96B H 0.739866 1.176519 0.319050 0.074 Uiso 1 1 calc R U . . .
C97 C 0.6546(3) 0.3016(7) 0.2449(3) 0.058(3) Uani 1 1 d . . . . .
H97A H 0.644864 0.368691 0.229497 0.069 Uiso 1 1 calc R U . . .
H97B H 0.637309 0.245237 0.240026 0.069 Uiso 1 1 calc R U . . .
H97C H 0.673869 0.280786 0.226894 0.069 Uiso 1 1 calc R U . . .
C98 C 0.7808(3) 0.6306(9) 0.4229(3) 0.072(3) Uani 1 1 d . . . . .
H98A H 0.786766 0.555383 0.430404 0.086 Uiso 1 1 calc R U . . .
H98B H 0.766168 0.656043 0.448202 0.086 Uiso 1 1 calc R U . . .
H98C H 0.801634 0.673779 0.426594 0.086 Uiso 1 1 calc R U . . .
C99 C 0.5572(3) 0.3249(9) 0.3244(4) 0.067(3) Uani 1 1 d . . . . .
H99A H 0.570584 0.358166 0.299301 0.080 Uiso 1 1 calc R U . . .
H99B H 0.533957 0.312101 0.306462 0.080 Uiso 1 1 calc R U . . .
H99C H 0.567587 0.256584 0.336881 0.080 Uiso 1 1 calc R U . . .
C100 C 0.6791(2) 0.5369(8) 0.5535(3) 0.057(3) Uani 1 1 d . . . . .
H10A H 0.667057 0.491168 0.576130 0.068 Uiso 1 1 calc R U . . .
H10B H 0.666926 0.605025 0.547079 0.068 Uiso 1 1 calc R U . . .
H10C H 0.702198 0.550500 0.571575 0.068 Uiso 1 1 calc R U . . .
C105 C 0.8418(7) 1.0344(18) 0.1953(8) 0.286(11) Uani 1 1 d D U . . .
H1D H 0.856636 0.970310 0.197656 0.343 Uiso 1 1 calc R U . . .
H1E H 0.825325 1.029376 0.162111 0.343 Uiso 1 1 calc R U . . .
C106 C 0.8635(4) 1.1365(14) 0.1943(7) 0.233(8) Uani 1 1 d D U . . .
H1F H 0.876963 1.151160 0.229635 0.280 Uiso 1 1 calc R U . . .
H1G H 0.849254 1.199691 0.182686 0.280 Uiso 1 1 calc R U . . .
C107 C 0.8866(5) 1.1051(15) 0.1523(9) 0.261(10) Uani 1 1 d D U . . .
H1H H 0.906101 1.061094 0.168774 0.313 Uiso 1 1 calc R U . . .
H1I H 0.873678 1.064581 0.122450 0.313 Uiso 1 1 calc R U . . .
C108 C 0.8987(7) 1.2119(16) 0.1331(9) 0.276(10) Uani 1 1 d D U . . .
H1J H 0.910323 1.254825 0.163273 0.331 Uiso 1 1 calc R U . . .
H1K H 0.879520 1.253801 0.114139 0.331 Uiso 1 1 calc R U . . .
C109 C 0.9240(8) 1.1780(17) 0.0945(12) 0.321(12) Uani 1 1 d D U . . .
H1L H 0.913595 1.125173 0.067782 0.385 Uiso 1 1 calc R U . . .
H1M H 0.945223 1.148020 0.114180 0.385 Uiso 1 1 calc R U . . .
C110 C 0.9303(10) 1.2875(19) 0.0680(15) 0.384(15) Uani 1 1 d D U . . .
H11C H 0.940785 1.340093 0.094700 0.461 Uiso 1 1 calc R U . . .
H11D H 0.909015 1.317611 0.048538 0.461 Uiso 1 1 calc R U . . .
C111 C 0.9555(13) 1.254(2) 0.0288(18) 0.430(18) Uani 1 1 d D U . . .
H11E H 0.943972 1.212257 -0.001782 0.516 Uiso 1 1 calc R U . . .
H11F H 0.975056 1.213147 0.047182 0.516 Uiso 1 1 calc R U . . .
C112 C 0.9665(12) 1.369(3) 0.0110(18) 0.47(3) Uani 1 1 d D U . . .
H11G H 0.982705 1.360860 -0.014349 0.712 Uiso 1 1 calc R U . . .
H11H H 0.946369 1.407622 -0.006018 0.712 Uiso 1 1 calc R U . . .
H11I H 0.977119 1.408502 0.042420 0.712 Uiso 1 1 calc R U . . .
C101 C 0.4979(4) 0.6354(8) 0.2632(5) 0.101(5) Uani 1 1 d . . . . .
H10D H 0.488108 0.597073 0.291090 0.121 Uiso 1 1 calc R U . . .
H10E H 0.515892 0.591818 0.251334 0.121 Uiso 1 1 calc R U . . .
H10F H 0.480098 0.649053 0.232823 0.121 Uiso 1 1 calc R U . . .
C102 C 0.5879(3) 0.8419(9) 0.5224(4) 0.076(4) Uani 1 1 d . . . . .
H10G H 0.570175 0.896926 0.515863 0.091 Uiso 1 1 calc R U . . .
H10H H 0.607780 0.864338 0.506464 0.091 Uiso 1 1 calc R U . . .
H10I H 0.594393 0.832340 0.560978 0.091 Uiso 1 1 calc R U . . .
C103 C 0.5566(3) 0.8575(8) 0.1281(3) 0.056(3) Uani 1 1 d . . . . .
H10J H 0.538570 0.909979 0.130712 0.067 Uiso 1 1 calc R U . . .
H10K H 0.551111 0.790226 0.144866 0.067 Uiso 1 1 calc R U . . .
H10L H 0.558386 0.844635 0.090416 0.067 Uiso 1 1 calc R U . . .
C104 C 0.6306(2) 1.0684(8) 0.3984(3) 0.052(2) Uani 1 1 d . . . . .
H10M H 0.638580 1.132822 0.381951 0.063 Uiso 1 1 calc R U . . .
H10N H 0.647078 1.010440 0.397230 0.063 Uiso 1 1 calc R U . . .
H10O H 0.628169 1.083662 0.435670 0.063 Uiso 1 1 calc R U . . .
C113 C 0.6023(4) 0.5996(13) 0.2785(4) 0.152(6) Uani 1 1 d D U . . .
H11J H 0.582443 0.618894 0.296136 0.182 Uiso 1 1 calc R U . . .
H11K H 0.610739 0.530271 0.294129 0.182 Uiso 1 1 calc R U . . .
C114 C 0.6300(4) 0.6823(10) 0.2978(4) 0.129(5) Uani 1 1 d D U . . .
H11L H 0.651082 0.664310 0.283206 0.155 Uiso 1 1 calc R U . . .
H11M H 0.622456 0.754362 0.284621 0.155 Uiso 1 1 calc R U . . .
C115 C 0.6369(3) 0.6828(10) 0.3582(4) 0.112(4) Uani 1 1 d D U . . .
H11N H 0.642656 0.609944 0.372136 0.134 Uiso 1 1 calc R U . . .
H11O H 0.616835 0.708968 0.373374 0.134 Uiso 1 1 calc R U . . .
C116 C 0.6677(3) 0.7603(9) 0.3728(4) 0.123(4) Uani 1 1 d D U . . .
H11P H 0.686748 0.739626 0.353649 0.148 Uiso 1 1 calc R U . . .
H11Q H 0.661035 0.834933 0.363184 0.148 Uiso 1 1 calc R U . . .
C117 C 0.6781(3) 0.7493(10) 0.4335(5) 0.132(5) Uani 1 1 d D U . . .
H11R H 0.687052 0.676574 0.442574 0.158 Uiso 1 1 calc R U . . .
H11S H 0.658310 0.762057 0.452271 0.158 Uiso 1 1 calc R U . . .
C118 C 0.7060(4) 0.8345(10) 0.4499(6) 0.181(8) Uani 1 1 d D U . . .
H11T H 0.721619 0.838687 0.422874 0.218 Uiso 1 1 calc R U . . .
H11U H 0.695570 0.905838 0.452933 0.218 Uiso 1 1 calc R U . . .
C119 C 0.7251(4) 0.8008(11) 0.5029(5) 0.134(5) Uani 1 1 d D U . . .
H11V H 0.732287 0.725031 0.501820 0.161 Uiso 1 1 calc R U . . .
H11W H 0.710764 0.809325 0.531515 0.161 Uiso 1 1 calc R U . . .
C120 C 0.7572(4) 0.8775(13) 0.5130(6) 0.141(6) Uani 1 1 d D U . . .
H12A H 0.770832 0.859491 0.547264 0.212 Uiso 1 1 calc R U . . .
H12B H 0.770955 0.868232 0.484216 0.212 Uiso 1 1 calc R U . . .
H12C H 0.749564 0.952013 0.513730 0.212 Uiso 1 1 calc R U . . .

loop_
_atom_site_aniso_label
_atom_site_aniso_U_11
_atom_site_aniso_U_22
_atom_site_aniso_U_33
_atom_site_aniso_U_23
_atom_site_aniso_U_13
_atom_site_aniso_U_12
Br2 0.0904(8) 0.0432(6) 0.0546(6) -0.0137(5) -0.0097(5) -0.0003(6)
O1 0.096(6) 0.085(6) 0.051(4) 0.010(4) 0.008(4) -0.019(5)
O3 0.047(3) 0.038(3) 0.039(3) 0.010(2) 0.012(3) 0.002(3)
Br3 0.221(3) 0.360(6) 0.281(4) -0.067(4) 0.019(3) 0.036(4)
O4 0.046(4) 0.039(4) 0.071(4) 0.017(3) 0.021(3) 0.005(3)
Br4 0.251(3) 0.1328(16) 0.1235(14) 0.0313(11) 0.0985(15) 0.0671(17)
O5 0.066(4) 0.033(3) 0.042(3) -0.003(3) 0.019(3) -0.010(3)
O6 0.049(4) 0.045(4) 0.043(3) -0.006(3) 0.017(3) -0.020(3)
O7 0.040(3) 0.043(4) 0.053(4) 0.011(3) 0.004(3) 0.000(3)
O8 0.048(4) 0.040(3) 0.039(3) 0.008(2) 0.014(3) 0.008(3)
O9 0.049(4) 0.032(4) 0.090(5) -0.004(3) 0.014(4) -0.001(3)
O10 0.097(5) 0.042(4) 0.043(3) 0.005(3) 0.014(4) -0.013(4)
O11 0.052(4) 0.028(3) 0.035(3) -0.002(2) -0.009(3) 0.009(3)
O12 0.052(4) 0.025(3) 0.049(3) -0.002(3) -0.001(3) 0.007(3)
O13 0.069(4) 0.024(3) 0.035(3) -0.004(2) 0.004(3) -0.005(3)
O14 0.056(4) 0.044(4) 0.035(3) 0.009(3) -0.001(3) -0.006(3)
O15 0.045(4) 0.045(4) 0.063(4) -0.011(3) -0.010(3) 0.002(3)
O16 0.037(3) 0.043(3) 0.035(3) 0.003(2) 0.003(2) 0.002(3)
O17 0.089(5) 0.039(3) 0.031(3) 0.000(3) -0.023(3) -0.009(3)
O18 0.050(4) 0.047(4) 0.030(3) -0.001(3) 0.003(3) -0.006(3)
O19 0.061(4) 0.044(4) 0.029(3) -0.005(2) 0.006(3) 0.006(3)
O20 0.050(4) 0.047(4) 0.032(3) -0.009(3) 0.007(3) -0.012(3)
C1 0.078(7) 0.023(5) 0.047(5) 0.009(4) -0.012(5) 0.008(5)
C2 0.042(5) 0.029(5) 0.078(7) 0.008(5) -0.005(5) -0.002(4)
C3 0.065(6) 0.037(5) 0.046(5) 0.016(4) 0.018(5) 0.006(5)
C4 0.050(6) 0.022(4) 0.061(6) -0.003(4) -0.010(5) 0.002(4)
C6 0.043(5) 0.021(4) 0.068(6) -0.001(4) -0.006(5) 0.005(4)
C7 0.052(5) 0.027(5) 0.058(5) -0.003(4) 0.000(4) 0.001(4)
C8 0.048(5) 0.024(4) 0.037(4) -0.004(3) 0.000(4) 0.004(4)
C9 0.049(5) 0.029(4) 0.028(4) -0.002(3) 0.009(4) 0.001(4)
C10 0.060(6) 0.026(4) 0.020(4) -0.003(3) 0.002(4) -0.002(4)
C11 0.036(5) 0.022(4) 0.036(4) -0.005(3) 0.004(4) -0.003(4)
C12 0.043(5) 0.026(4) 0.041(4) 0.001(3) 0.001(4) -0.009(4)
C13 0.053(6) 0.023(4) 0.046(5) 0.004(4) 0.007(4) -0.005(4)
C14 0.052(5) 0.029(4) 0.023(4) -0.001(3) -0.006(4) -0.002(4)
C5 0.042(5) 0.029(5) 0.063(6) -0.006(4) 0.010(5) -0.004(4)
C15 0.044(5) 0.023(4) 0.027(4) 0.006(3) -0.001(4) -0.002(4)
C16 0.038(5) 0.026(4) 0.027(4) -0.002(3) 0.006(3) 0.006(4)
C17 0.050(5) 0.018(4) 0.030(4) 0.004(3) 0.005(4) -0.002(4)
C18 0.042(5) 0.016(4) 0.033(4) 0.003(3) -0.004(4) 0.000(4)
C19 0.030(4) 0.037(5) 0.037(4) 0.000(4) 0.007(3) 0.007(4)
C20 0.037(5) 0.031(5) 0.036(4) 0.005(3) -0.003(4) -0.001(4)
C21 0.040(5) 0.026(4) 0.034(4) -0.006(3) 0.003(4) 0.004(4)
C22 0.042(5) 0.017(4) 0.037(4) -0.006(3) 0.005(4) -0.005(4)
C23 0.065(6) 0.017(4) 0.027(4) -0.002(3) -0.002(4) -0.003(4)
C24 0.028(4) 0.028(4) 0.035(4) -0.007(3) 0.005(3) -0.001(4)
C25 0.042(5) 0.023(4) 0.040(4) 0.002(3) 0.004(4) 0.000(4)
C26 0.056(6) 0.019(4) 0.037(4) -0.002(3) -0.006(4) 0.008(4)
C27 0.052(6) 0.021(4) 0.041(5) -0.003(3) 0.008(4) -0.006(4)
C28 0.050(5) 0.025(4) 0.042(4) -0.003(4) -0.009(4) -0.001(4)
C29 0.052(5) 0.022(4) 0.043(5) 0.005(4) -0.018(4) 0.001(4)
C30 0.044(5) 0.028(5) 0.046(5) 0.007(4) -0.011(4) -0.007(4)
C31 0.041(5) 0.034(5) 0.059(5) -0.003(4) -0.007(4) 0.006(4)
C33 0.063(6) 0.027(5) 0.046(5) 0.005(4) -0.002(5) -0.002(5)
C32 0.048(6) 0.021(5) 0.069(6) 0.003(4) -0.016(5) 0.001(4)
C34 0.062(6) 0.042(6) 0.040(5) 0.001(4) 0.002(4) -0.002(5)
C36 0.383(18) 0.283(18) 0.192(13) 0.049(12) 0.214(14) 0.088(17)
C37 0.397(16) 0.285(16) 0.206(12) 0.039(11) 0.213(13) 0.086(16)
C38 0.384(16) 0.285(16) 0.210(13) 0.047(11) 0.213(14) 0.088(16)
C39 0.401(16) 0.280(17) 0.216(13) 0.053(12) 0.170(15) 0.086(17)
C40 0.423(16) 0.290(18) 0.221(13) 0.049(12) 0.171(15) 0.079(17)
C41 0.431(16) 0.289(17) 0.218(13) 0.041(12) 0.169(15) 0.077(17)
C42 0.421(16) 0.291(16) 0.213(13) 0.035(12) 0.200(14) 0.084(17)
C35 0.066(6) 0.027(5) 0.068(6) 0.000(4) -0.008(5) 0.004(5)
O2 0.085(5) 0.072(5) 0.055(4) -0.011(3) 0.014(4) -0.016(4)
C45 0.075(7) 0.065(7) 0.050(6) 0.013(5) 0.022(5) 0.002(6)
C43 0.107(7) 0.085(6) 0.075(5) -0.029(5) 0.034(5) -0.035(5)
C44 0.147(8) 0.122(7) 0.086(6) -0.027(5) 0.063(6) -0.042(7)
Br1A 0.301(11) 0.094(4) 0.207(7) -0.082(4) 0.188(7) -0.105(5)
Br1B 0.251(10) 0.166(8) 0.085(4) -0.043(4) 0.076(5) -0.125(7)
C46 0.119(11) 0.037(6) 0.128(10) 0.041(6) 0.057(9) 0.013(7)
C47 0.128(11) 0.066(7) 0.063(6) -0.013(5) 0.055(7) -0.051(8)
C48 0.084(8) 0.069(7) 0.066(7) -0.012(5) 0.034(6) -0.036(6)
C50 0.076(7) 0.041(6) 0.054(5) 0.013(4) 0.026(5) 0.014(5)
C49 0.062(7) 0.077(8) 0.051(6) 0.018(5) 0.007(5) 0.009(6)
C51 0.063(7) 0.051(7) 0.103(9) 0.009(6) 0.030(6) 0.003(6)
C52 0.114(10) 0.079(9) 0.079(8) 0.022(6) 0.052(7) -0.016(8)
C53 0.047(5) 0.023(4) 0.028(4) 0.008(3) 0.006(4) 0.006(4)
C54 0.053(5) 0.025(4) 0.030(4) 0.008(3) -0.002(4) 0.003(4)
C55 0.047(5) 0.021(4) 0.022(4) 0.001(3) 0.005(3) 0.004(4)
C56 0.040(4) 0.019(4) 0.029(4) 0.003(3) 0.009(3) 0.006(3)
C57 0.040(5) 0.023(4) 0.032(4) 0.005(3) -0.002(3) 0.000(4)
C58 0.046(5) 0.016(4) 0.038(4) -0.001(3) 0.012(4) -0.003(4)
C59 0.034(4) 0.023(4) 0.030(4) 0.001(3) 0.005(3) 0.009(3)
C60 0.044(5) 0.027(4) 0.023(4) 0.006(3) 0.005(3) 0.013(4)
C61 0.058(5) 0.021(4) 0.031(4) -0.002(3) 0.006(4) 0.008(4)
C62 0.043(5) 0.022(4) 0.035(4) -0.004(3) 0.007(4) 0.001(4)
C63 0.044(5) 0.022(4) 0.034(4) 0.012(3) 0.006(4) 0.007(4)
C64 0.041(5) 0.026(4) 0.028(4) 0.009(3) 0.007(3) 0.010(4)
C65 0.040(5) 0.017(4) 0.040(4) 0.005(3) 0.007(4) 0.003(4)
C66 0.049(5) 0.019(4) 0.039(4) 0.008(3) 0.005(4) 0.003(4)
C67 0.046(5) 0.018(4) 0.041(4) 0.014(3) 0.015(4) 0.003(4)
C68 0.047(5) 0.029(5) 0.037(4) -0.003(3) -0.009(4) -0.006(4)
C69 0.036(5) 0.032(5) 0.043(5) 0.004(4) 0.005(4) -0.008(4)
C70 0.046(5) 0.027(4) 0.037(4) 0.013(3) 0.003(4) -0.003(4)
C71 0.041(5) 0.034(5) 0.028(4) 0.010(3) 0.003(4) 0.007(4)
C72 0.048(5) 0.020(4) 0.033(4) 0.011(3) 0.002(4) -0.001(4)
C73 0.033(4) 0.036(5) 0.040(4) 0.005(4) 0.008(4) 0.000(4)
C74 0.036(5) 0.038(5) 0.037(4) 0.004(4) 0.011(4) -0.001(4)
C75 0.028(4) 0.042(5) 0.050(5) -0.004(4) -0.002(4) -0.002(4)
C76 0.041(5) 0.040(5) 0.031(4) -0.001(4) -0.007(4) 0.001(4)
C77 0.036(5) 0.033(5) 0.035(4) 0.009(3) -0.003(4) 0.005(4)
C78 0.044(5) 0.032(5) 0.038(4) -0.003(4) 0.003(4) -0.003(4)
C79 0.033(4) 0.042(5) 0.023(4) -0.004(3) 0.004(3) 0.000(4)
C80 0.047(5) 0.029(5) 0.041(4) -0.002(4) -0.007(4) 0.005(4)
C81 0.050(5) 0.023(4) 0.031(4) 0.002(3) 0.005(4) -0.001(4)
C82 0.055(5) 0.024(4) 0.037(4) -0.002(3) -0.001(4) 0.001(4)
C83 0.072(6) 0.022(4) 0.031(4) 0.006(3) 0.009(4) 0.013(4)
C84 0.040(5) 0.017(4) 0.037(4) 0.000(3) 0.008(4) 0.010(4)
C85 0.057(6) 0.027(4) 0.036(4) 0.008(3) -0.005(4) 0.000(4)
C86 0.048(5) 0.024(4) 0.034(4) -0.005(3) 0.009(4) 0.006(4)
C87 0.057(5) 0.021(4) 0.031(4) 0.008(3) 0.004(4) 0.008(4)
C88 0.059(6) 0.043(5) 0.039(5) -0.002(4) -0.004(4) 0.012(5)
C89 0.050(5) 0.023(4) 0.028(4) 0.000(3) 0.002(4) 0.010(4)
C90 0.065(7) 0.048(6) 0.064(6) -0.007(5) 0.007(5) -0.006(5)
C91 0.070(8) 0.061(8) 0.093(8) -0.027(6) 0.017(7) -0.010(6)
C92 0.095(9) 0.033(6) 0.054(6) -0.011(4) 0.001(6) 0.005(6)
C93 0.078(7) 0.054(7) 0.048(5) -0.009(5) 0.007(5) 0.027(6)
C94 0.064(7) 0.039(5) 0.052(5) -0.007(4) -0.004(5) -0.001(5)
C95 0.087(7) 0.025(5) 0.040(5) -0.005(4) -0.007(5) 0.003(5)
C96 0.077(7) 0.029(5) 0.075(7) -0.021(5) -0.004(6) -0.001(5)
C97 0.086(8) 0.031(5) 0.053(6) -0.006(4) 0.004(5) -0.015(5)
C98 0.086(8) 0.085(8) 0.038(5) 0.012(5) -0.014(5) -0.036(7)
C99 0.058(6) 0.070(7) 0.064(6) -0.025(5) -0.018(5) 0.004(6)
C100 0.052(6) 0.067(7) 0.046(5) -0.022(5) -0.011(5) 0.005(5)
C105 0.36(3) 0.24(3) 0.26(2) 0.02(2) 0.040(17) 0.093(17)
C106 0.171(18) 0.25(2) 0.25(2) -0.039(17) -0.083(10) 0.094(13)
C107 0.23(2) 0.31(3) 0.21(2) -0.082(19) -0.083(10) 0.028(19)
C108 0.27(3) 0.29(3) 0.24(2) -0.12(2) -0.054(13) 0.00(2)
C109 0.31(3) 0.32(3) 0.32(3) -0.16(2) 0.009(16) -0.03(2)
C110 0.40(4) 0.35(4) 0.41(4) -0.14(3) 0.08(2) -0.05(3)
C111 0.44(5) 0.39(4) 0.48(4) -0.13(4) 0.13(3) -0.06(4)
C112 0.40(5) 0.47(5) 0.56(6) -0.06(5) 0.09(4) -0.13(5)
C101 0.168(13) 0.031(6) 0.075(7) -0.010(5) -0.079(8) -0.007(7)
C102 0.089(8) 0.072(8) 0.055(6) 0.000(5) -0.028(6) -0.015(7)
C103 0.086(7) 0.054(6) 0.026(4) -0.011(4) 0.002(5) -0.016(6)
C104 0.060(6) 0.051(6) 0.047(5) -0.009(4) 0.009(5) -0.006(5)
C113 0.169(16) 0.159(15) 0.125(9) 0.051(10) 0.019(10) 0.040(10)
C114 0.200(15) 0.069(9) 0.137(8) 0.048(7) 0.086(8) 0.039(8)
C115 0.111(10) 0.097(10) 0.132(8) 0.071(7) 0.032(7) 0.021(7)
C116 0.135(11) 0.056(8) 0.185(10) 0.060(8) 0.045(9) 0.024(7)
C117 0.137(12) 0.061(8) 0.193(11) 0.076(9) 0.011(9) -0.009(7)
C118 0.195(15) 0.075(9) 0.248(15) 0.119(10) -0.053(12) -0.038(9)
C119 0.192(15) 0.076(10) 0.138(11) -0.012(8) 0.038(9) 0.011(9)
C120 0.207(16) 0.098(12) 0.124(12) 0.013(10) 0.044(10) -0.006(11)

loop_
_atom_type_symbol
_atom_type_description
_atom_type_scat_dispersion_real
_atom_type_scat_dispersion_imag
_atom_type_scat_source
C C 0.0033 0.0016 'International Tables Vol C Tables 4.2.6.8 and 6.1.1.4'
H H 0.0000 0.0000 'International Tables Vol C Tables 4.2.6.8 and 6.1.1.4'
O O 0.0106 0.0060 'International Tables Vol C Tables 4.2.6.8 and 6.1.1.4'
Br Br -0.2901 2.4595 'International Tables Vol C Tables 4.2.6.8 and 6.1.1.4'

loop_
_geom_angle_atom_site_label_1
_geom_angle_atom_site_label_2
_geom_angle_atom_site_label_3
_geom_angle
_geom_angle_site_symmetry_1
_geom_angle_site_symmetry_3
_geom_angle_publ_flag
C36 O1 C3 122.5(15) . . ?
C10 O3 C45 117.5(7) . . ?
C46 O4 C13 116.8(7) . . ?
C17 O5 C47 116.3(6) . . ?
C20 O6 C48 118.2(7) . . ?
C49 O7 C24 117.3(6) . . ?
C27 O8 C50 118.3(6) . . ?
C31 O9 C51 117.1(7) . . ?
C34 O10 C52 118.5(8) . . ?
C55 O11 C88 117.9(6) . . ?
C58 O12 C95 118.9(6) . . ?
C62 O13 C97 117.9(6) . . ?
C65 O14 C98 114.1(6) . . ?
C69 O15 C99 115.0(7) . . ?
C100 O16 C72 115.6(7) . . ?
C76 O17 C101 115.3(6) . . ?
C79 O18 C102 116.9(6) . . ?
C83 O19 C103 118.6(7) . . ?
C86 O20 C104 118.4(7) . . ?
C6 C1 C2 119.1(8) . . ?
C6 C1 C35 123.7(9) . . ?
C2 C1 C35 117.2(9) . . ?
C3 C2 C1 121.3(9) . . ?
C3 C2 H2 119.3 . . ?
C1 C2 H2 119.3 . . ?
O1 C3 C4 115.6(9) . . ?
O1 C3 C2 125.4(9) . . ?
C4 C3 C2 118.9(8) . . ?
C3 C4 C5 118.6(8) . . ?
C3 C4 C7 120.6(9) . . ?
C5 C4 C7 120.8(8) . . ?
C1 C6 O2 116.8(8) . . ?
C1 C6 C5 119.9(9) . . ?
O2 C6 C5 123.2(9) . . ?
C4 C7 C8 110.1(6) . . ?
C4 C7 H7A 109.6 . . ?
C8 C7 H7A 109.6 . . ?
C4 C7 H7B 109.6 . . ?
C8 C7 H7B 109.6 . . ?
H7A C7 H7B 108.2 . . ?
C13 C8 C9 118.7(7) . . ?
C13 C8 C7 121.5(8) . . ?
C9 C8 C7 119.8(8) . . ?
C10 C9 C8 120.1(8) . . ?
C10 C9 H9 120.0 . . ?
C8 C9 H9 120.0 . . ?
C9 C10 O3 122.5(8) . . ?
C9 C10 C11 120.4(7) . . ?
O3 C10 C11 117.1(7) . . ?
C12 C11 C10 118.4(7) . . ?
C12 C11 C14 121.6(8) . . ?
C10 C11 C14 120.0(7) . . ?
C11 C12 C13 121.5(8) . . ?
C11 C12 H12 119.2 . . ?
C13 C12 H12 119.2 . . ?
C12 C13 C8 120.9(8) . . ?
C12 C13 O4 123.2(8) . . ?
C8 C13 O4 115.8(7) . . ?
C15 C14 C11 112.7(6) . . ?
C15 C14 H14A 109.1 . . ?
C11 C14 H14A 109.1 . . ?
C15 C14 H14B 109.1 . . ?
C11 C14 H14B 109.1 . . ?
H14A C14 H14B 107.8 . . ?
C6 C5 C4 122.0(8) . . ?
C6 C5 H5 119.0 . . ?
C4 C5 H5 119.0 . . ?
C16 C15 C20 118.0(7) . . ?
C16 C15 C14 121.1(7) . . ?
C20 C15 C14 120.9(7) . . ?
C15 C16 C17 122.0(7) . . ?
C15 C16 H16 119.0 . . ?
C17 C16 H16 119.0 . . ?
O5 C17 C18 115.7(6) . . ?
O5 C17 C16 124.3(7) . . ?
C18 C17 C16 120.0(7) . . ?
C17 C18 C19 119.3(7) . . ?
C17 C18 C21 121.7(7) . . ?
C19 C18 C21 119.0(7) . . ?
C18 C19 C20 119.2(7) . . ?
C18 C19 H19 120.4 . . ?
C20 C19 H19 120.4 . . ?
O6 C20 C15 115.9(7) . . ?
O6 C20 C19 122.6(7) . . ?
C15 C20 C19 121.5(8) . . ?
C18 C21 C22 109.8(6) . . ?
C18 C21 H21A 109.7 . . ?
C22 C21 H21A 109.7 . . ?
C18 C21 H21B 109.7 . . ?
C22 C21 H21B 109.7 . . ?
H21A C21 H21B 108.2 . . ?
C23 C22 C27 117.2(7) . . ?
C23 C22 C21 121.8(7) . . ?
C27 C22 C21 121.0(8) . . ?
C24 C23 C22 123.3(7) . . ?
C24 C23 H23 118.3 . . ?
C22 C23 H23 118.3 . . ?
C23 C24 O7 124.4(7) . . ?
C23 C24 C25 120.0(8) . . ?
O7 C24 C25 115.7(6) . . ?
C26 C25 C24 117.9(7) . . ?
C26 C25 C28 120.2(7) . . ?
C24 C25 C28 121.9(8) . . ?
C25 C26 C27 121.8(8) . . ?
C25 C26 H26 119.1 . . ?
C27 C26 H26 119.1 . . ?
O8 C27 C26 124.0(7) . . ?
O8 C27 C22 116.2(7) . . ?
C26 C27 C22 119.7(8) . . ?
C29 C28 C25 110.5(6) . . ?
C29 C28 H28A 109.6 . . ?
C25 C28 H28A 109.6 . . ?
C29 C28 H28B 109.6 . . ?
C25 C28 H28B 109.5 . . ?
H28A C28 H28B 108.1 . . ?
C30 C29 C34 117.3(8) . . ?
C30 C29 C28 122.1(8) . . ?
C34 C29 C28 120.6(9) . . ?
C29 C30 C31 123.5(9) . . ?
C29 C30 H30 118.3 . . ?
C31 C30 H30 118.3 . . ?
O9 C31 C30 125.8(9) . . ?
O9 C31 C32 115.8(8) . . ?
C30 C31 C32 118.4(9) . . ?
C32 C33 C34 121.3(9) . . ?
C32 C33 H33 119.4 . . ?
C34 C33 H33 119.4 . . ?
C33 C32 C31 119.2(8) . . ?
C33 C32 C35 121.0(9) . . ?
C31 C32 C35 119.8(9) . . ?
O10 C34 C33 124.2(9) . . ?
O10 C34 C29 115.5(8) . . ?
C33 C34 C29 120.3(9) . . ?
O1 C36 C37 112(3) . . ?
O1 C36 H36A 109.2 . . ?
C37 C36 H36A 109.2 . . ?
O1 C36 H36B 109.2 . . ?
C37 C36 H36B 109.2 . . ?
H36A C36 H36B 107.9 . . ?
C38 C37 C42 120.0 . . ?
C38 C37 C36 118(2) . . ?
C42 C37 C36 119(2) . . ?
C39 C38 C37 120.0 . . ?
C39 C38 H38 120.0 . . ?
C37 C38 H38 120.0 . . ?
C38 C39 C40 120.0 . . ?
C38 C39 H39 120.0 . . ?
C40 C39 H39 120.0 . . ?
C39 C40 C41 120.0 . . ?
C39 C40 H40 120.0 . . ?
C41 C40 H40 120.0 . . ?
C40 C41 C42 120.0 . . ?
C40 C41 H41 120.0 . . ?
C42 C41 H41 120.0 . . ?
C41 C42 C37 120.0 . . ?
C41 C42 H42 120.0 . . ?
C37 C42 H42 120.0 . . ?
C1 C35 C32 113.9(7) . . ?
C1 C35 H11A 108.8 . . ?
C32 C35 H11A 108.8 . . ?
C1 C35 H11B 108.8 . . ?
C32 C35 H11B 108.8 . . ?
H11A C35 H11B 107.7 . . ?
C6 O2 C43 115.8(7) . . ?
O3 C45 H45A 109.5 . . ?
O3 C45 H45B 109.5 . . ?
H45A C45 H45B 109.5 . . ?
O3 C45 H45C 109.5 . . ?
H45A C45 H45C 109.5 . . ?
H45B C45 H45C 109.5 . . ?
O2 C43 C44 103.7(7) . . ?
O2 C43 H43A 111.0 . . ?
C44 C43 H43A 111.0 . . ?
O2 C43 H43B 111.0 . . ?
C44 C43 H43B 111.0 . . ?
H43A C43 H43B 109.0 . . ?
C43 C44 Br1B 123.8(10) . . ?
C43 C44 Br1A 107.4(10) . . ?
C43 C44 H44A 110.2 . . ?
Br1A C44 H44A 110.2 . . ?
C43 C44 H44B 110.2 . . ?
Br1A C44 H44B 110.2 . . ?
H44A C44 H44B 108.5 . . ?
C43 C44 H44C 106.4 . . ?
Br1B C44 H44C 106.4 . . ?
C43 C44 H44D 106.4 . . ?
Br1B C44 H44D 106.4 . . ?
H44C C44 H44D 106.4 . . ?
O4 C46 H46A 109.5 . . ?
O4 C46 H46B 109.5 . . ?
H46A C46 H46B 109.5 . . ?
O4 C46 H46C 109.5 . . ?
H46A C46 H46C 109.5 . . ?
H46B C46 H46C 109.5 . . ?
O5 C47 H47A 109.5 . . ?
O5 C47 H47B 109.5 . . ?
H47A C47 H47B 109.5 . . ?
O5 C47 H47C 109.5 . . ?
H47A C47 H47C 109.5 . . ?
H47B C47 H47C 109.5 . . ?
O6 C48 H48A 109.5 . . ?
O6 C48 H48B 109.5 . . ?
H48A C48 H48B 109.5 . . ?
O6 C48 H48C 109.5 . . ?
H48A C48 H48C 109.5 . . ?
H48B C48 H48C 109.5 . . ?
O8 C50 H50A 109.5 . . ?
O8 C50 H50B 109.5 . . ?
H50A C50 H50B 109.5 . . ?
O8 C50 H50C 109.5 . . ?
H50A C50 H50C 109.5 . . ?
H50B C50 H50C 109.5 . . ?
O7 C49 H10P 109.5 . . ?
O7 C49 H10Q 109.5 . . ?
H10P C49 H10Q 109.5 . . ?
O7 C49 H10R 109.5 . . ?
H10P C49 H10R 109.5 . . ?
H10Q C49 H10R 109.5 . . ?
O9 C51 H51A 109.5 . . ?
O9 C51 H51B 109.5 . . ?
H51A C51 H51B 109.5 . . ?
O9 C51 H51C 109.5 . . ?
H51A C51 H51C 109.5 . . ?
H51B C51 H51C 109.5 . . ?
O10 C52 H52A 109.5 . . ?
O10 C52 H52B 109.5 . . ?
H52A C52 H52B 109.5 . . ?
O10 C52 H52C 109.5 . . ?
H52A C52 H52C 109.5 . . ?
H52B C52 H52C 109.5 . . ?
C58 C53 C54 116.7(7) . . ?
C58 C53 C87 122.2(7) . . ?
C54 C53 C87 120.7(7) . . ?
C55 C54 C53 121.6(7) . . ?
C55 C54 H54 119.2 . . ?
C53 C54 H54 119.2 . . ?
O11 C55 C56 115.4(6) . . ?
O11 C55 C54 124.0(6) . . ?
C56 C55 C54 120.6(7) . . ?
C55 C56 C57 118.6(6) . . ?
C55 C56 C59 121.2(6) . . ?
C57 C56 C59 120.2(6) . . ?
C58 C57 C56 120.4(6) . . ?
C58 C57 H57 119.8 . . ?
C56 C57 H57 119.8 . . ?
O12 C58 C57 123.0(6) . . ?
O12 C58 C53 115.0(6) . . ?
C57 C58 C53 122.0(7) . . ?
C60 C59 C56 112.5(6) . . ?
C60 C59 H59A 109.1 . . ?
C56 C59 H59A 109.1 . . ?
C60 C59 H59B 109.1 . . ?
C56 C59 H59B 109.1 . . ?
H59A C59 H59B 107.8 . . ?
C61 C60 C65 116.9(7) . . ?
C61 C60 C59 122.3(6) . . ?
C65 C60 C59 120.8(7) . . ?
C62 C61 C60 122.2(7) . . ?
C62 C61 H61 118.9 . . ?
C60 C61 H61 118.9 . . ?
C63 C62 C61 120.5(7) . . ?
C63 C62 O13 116.0(7) . . ?
C61 C62 O13 123.4(7) . . ?
C64 C63 C62 118.1(7) . . ?
C64 C63 C66 120.2(6) . . ?
C62 C63 C66 121.7(7) . . ?
C63 C64 C65 123.6(7) . . ?
C63 C64 H64 118.2 . . ?
C65 C64 H64 118.2 . . ?
C64 C65 O14 126.3(7) . . ?
C64 C65 C60 118.6(7) . . ?
O14 C65 C60 115.1(6) . . ?
C67 C66 C63 113.5(6) . . ?
C67 C66 H66A 108.9 . . ?
C63 C66 H66A 108.9 . . ?
C67 C66 H66B 108.9 . . ?
C63 C66 H66B 108.9 . . ?
H66A C66 H66B 107.7 . . ?
C68 C67 C72 117.0(8) . . ?
C68 C67 C66 119.9(7) . . ?
C72 C67 C66 123.0(7) . . ?
C69 C68 C67 121.3(8) . . ?
C69 C68 H68 119.3 . . ?
C67 C68 H68 119.3 . . ?
C68 C69 O15 124.6(7) . . ?
C68 C69 C70 121.7(7) . . ?
O15 C69 C70 113.5(7) . . ?
C71 C70 C69 116.6(8) . . ?
C71 C70 C73 121.7(7) . . ?
C69 C70 C73 121.7(7) . . ?
C72 C71 C70 121.8(8) . . ?
C72 C71 H71 119.1 . . ?
C70 C71 H71 119.1 . . ?
C71 C72 O16 124.2(7) . . ?
C71 C72 C67 121.5(7) . . ?
O16 C72 C67 114.3(7) . . ?
C70 C73 C74 110.1(7) . . ?
C70 C73 H73A 109.6 . . ?
C74 C73 H73A 109.6 . . ?
C70 C73 H73B 109.6 . . ?
C74 C73 H73B 109.6 . . ?
H73A C73 H73B 108.2 . . ?
C75 C74 C79 117.6(7) . . ?
C75 C74 C73 120.1(7) . . ?
C79 C74 C73 122.1(6) . . ?
C76 C75 C74 121.7(8) . . ?
C76 C75 H75 119.1 . . ?
C74 C75 H75 119.1 . . ?
C75 C76 O17 124.2(7) . . ?
C75 C76 C77 120.2(6) . . ?
O17 C76 C77 115.5(7) . . ?
C78 C77 C76 118.6(7) . . ?
C78 C77 C80 121.1(7) . . ?
C76 C77 C80 120.2(6) . . ?
C79 C78 C77 121.3(7) . . ?
C79 C78 H78 119.3 . . ?
C77 C78 H78 119.3 . . ?
O18 C79 C78 125.0(7) . . ?
O18 C79 C74 114.6(7) . . ?
C78 C79 C74 120.3(6) . . ?
C81 C80 C77 113.7(7) . . ?
C81 C80 H80A 108.8 . . ?
C77 C80 H80A 108.8 . . ?
C81 C80 H80B 108.8 . . ?
C77 C80 H80B 108.8 . . ?
H80A C80 H80B 107.7 . . ?
C82 C81 C86 119.9(8) . . ?
C82 C81 C80 120.1(7) . . ?
C86 C81 C80 120.0(7) . . ?
C81 C82 C83 120.9(8) . . ?
C81 C82 H82 119.5 . . ?
C83 C82 H82 119.5 . . ?
C84 C83 O19 116.8(8) . . ?
C84 C83 C82 119.8(7) . . ?
O19 C83 C82 123.4(8) . . ?
C83 C84 C85 119.1(8) . . ?
C83 C84 C87 121.5(7) . . ?
C85 C84 C87 119.4(7) . . ?
C84 C85 C86 120.2(8) . . ?
C84 C85 H85 119.9 . . ?
C86 C85 H85 119.9 . . ?
C81 C86 O20 116.8(7) . . ?
C81 C86 C85 120.1(7) . . ?
O20 C86 C85 123.1(7) . . ?
C53 C87 C84 111.8(6) . . ?
C53 C87 H87A 109.3 . . ?
C84 C87 H87A 109.3 . . ?
C53 C87 H87B 109.3 . . ?
C84 C87 H87B 109.3 . . ?
H87A C87 H87B 107.9 . . ?
O11 C88 C89 108.9(6) . . ?
O11 C88 H88A 109.9 . . ?
C89 C88 H88A 109.9 . . ?
O11 C88 H88B 109.9 . . ?
C89 C88 H88B 109.9 . . ?
H88A C88 H88B 108.3 . . ?
C90 C89 C94 117.4(8) . . ?
C90 C89 C88 121.3(9) . . ?
C94 C89 C88 121.2(8) . . ?
C89 C90 C91 121.6(10) . . ?
C89 C90 H90 119.2 . . ?
C91 C90 H90 119.2 . . ?
C92 C91 C90 120.7(11) . . ?
C92 C91 H91 119.6 . . ?
C90 C91 H91 119.6 . . ?
C91 C92 C93 120.1(9) . . ?
C91 C92 H92 119.9 . . ?
C93 C92 H92 119.9 . . ?
C94 C93 C92 116.6(10) . . ?
C94 C93 H93 121.7 . . ?
C92 C93 H93 121.7 . . ?
C89 C94 C93 123.5(10) . . ?
C89 C94 H94 118.2 . . ?
C93 C94 H94 118.2 . . ?
O12 C95 C96 106.3(7) . . ?
O12 C95 H95A 110.5 . . ?
C96 C95 H95A 110.5 . . ?
O12 C95 H95B 110.5 . . ?
C96 C95 H95B 110.5 . . ?
H95A C95 H95B 108.7 . . ?
C95 C96 Br2 110.8(6) . . ?
C95 C96 H96A 109.5 . . ?
Br2 C96 H96A 109.5 . . ?
C95 C96 H96B 109.5 . . ?
Br2 C96 H96B 109.5 . . ?
H96A C96 H96B 108.1 . . ?
O13 C97 H97A 109.5 . . ?
O13 C97 H97B 109.5 . . ?
H97A C97 H97B 109.5 . . ?
O13 C97 H97C 109.5 . . ?
H97A C97 H97C 109.5 . . ?
H97B C97 H97C 109.5 . . ?
O14 C98 H98A 109.5 . . ?
O14 C98 H98B 109.5 . . ?
H98A C98 H98B 109.5 . . ?
O14 C98 H98C 109.5 . . ?
H98A C98 H98C 109.5 . . ?
H98B C98 H98C 109.5 . . ?
O15 C99 H99A 109.5 . . ?
O15 C99 H99B 109.5 . . ?
H99A C99 H99B 109.5 . . ?
O15 C99 H99C 109.5 . . ?
H99A C99 H99C 109.5 . . ?
H99B C99 H99C 109.5 . . ?
O16 C100 H10A 109.5 . . ?
O16 C100 H10B 109.5 . . ?
H10A C100 H10B 109.5 . . ?
O16 C100 H10C 109.5 . . ?
H10A C100 H10C 109.5 . . ?
H10B C100 H10C 109.5 . . ?
C106 C105 Br3 109.0(8) . . ?
C106 C105 H1D 109.9 . . ?
Br3 C105 H1D 109.9 . . ?
C106 C105 H1E 109.9 . . ?
Br3 C105 H1E 109.9 . . ?
H1D C105 H1E 108.3 . . ?
C105 C106 C107 101.0(8) . . ?
C105 C106 H1F 111.6 . . ?
C107 C106 H1F 111.6 . . ?
C105 C106 H1G 111.6 . . ?
C107 C106 H1G 111.6 . . ?
H1F C106 H1G 109.4 . . ?
C108 C107 C106 104.1(9) . . ?
C108 C107 H1H 110.9 . . ?
C106 C107 H1H 110.9 . . ?
C108 C107 H1I 110.9 . . ?
C106 C107 H1I 110.9 . . ?
H1H C107 H1I 108.9 . . ?
C107 C108 C109 103.0(9) . . ?
C107 C108 H1J 111.2 . . ?
C109 C108 H1J 111.2 . . ?
C107 C108 H1K 111.2 . . ?
C109 C108 H1K 111.2 . . ?
H1J C108 H1K 109.1 . . ?
C108 C109 C110 101.1(8) . . ?
C108 C109 H1L 111.6 . . ?
C110 C109 H1L 111.6 . . ?
C108 C109 H1M 111.6 . . ?
C110 C109 H1M 111.6 . . ?
H1L C109 H1M 109.4 . . ?
C109 C110 C111 101.5(9) . . ?
C109 C110 H11C 111.5 . . ?
C111 C110 H11C 111.5 . . ?
C109 C110 H11D 111.5 . . ?
C111 C110 H11D 111.5 . . ?
H11C C110 H11D 109.3 . . ?
C110 C111 C112 99.8(9) . . ?
C110 C111 H11E 111.8 . . ?
C112 C111 H11E 111.8 . . ?
C110 C111 H11F 111.8 . . ?
C112 C111 H11F 111.8 . . ?
H11E C111 H11F 109.5 . . ?
C111 C112 H11G 109.5 . . ?
C111 C112 H11H 109.5 . . ?
H11G C112 H11H 109.5 . . ?
C111 C112 H11I 109.5 . . ?
H11G C112 H11I 109.5 . . ?
H11H C112 H11I 109.5 . . ?
O17 C101 H10D 109.5 . . ?
O17 C101 H10E 109.5 . . ?
H10D C101 H10E 109.5 . . ?
O17 C101 H10F 109.5 . . ?
H10D C101 H10F 109.5 . . ?
H10E C101 H10F 109.5 . . ?
O18 C102 H10G 109.5 . . ?
O18 C102 H10H 109.5 . . ?
H10G C102 H10H 109.5 . . ?
O18 C102 H10I 109.5 . . ?
H10G C102 H10I 109.5 . . ?
H10H C102 H10I 109.5 . . ?
O19 C103 H10J 109.5 . . ?
O19 C103 H10K 109.5 . . ?
H10J C103 H10K 109.5 . . ?
O19 C103 H10L 109.5 . . ?
H10J C103 H10L 109.5 . . ?
H10K C103 H10L 109.5 . . ?
O20 C104 H10M 109.5 . . ?
O20 C104 H10N 109.5 . . ?
H10M C104 H10N 109.5 . . ?
O20 C104 H10O 109.5 . . ?
H10M C104 H10O 109.5 . . ?
H10N C104 H10O 109.5 . . ?
C114 C113 Br4 125.6(9) . . ?
C114 C113 H11J 105.9 . . ?
Br4 C113 H11J 105.9 . . ?
C114 C113 H11K 105.9 . . ?
Br4 C113 H11K 105.9 . . ?
H11J C113 H11K 106.2 . . ?
C115 C114 C113 109.9(7) . . ?
C115 C114 H11L 109.7 . . ?
C113 C114 H11L 109.7 . . ?
C115 C114 H11M 109.7 . . ?
C113 C114 H11M 109.7 . . ?
H11L C114 H11M 108.2 . . ?
C114 C115 C116 105.2(7) . . ?
C114 C115 H11N 110.7 . . ?
C116 C115 H11N 110.7 . . ?
C114 C115 H11O 110.7 . . ?
C116 C115 H11O 110.7 . . ?
H11N C115 H11O 108.8 . . ?
C117 C116 C115 105.6(7) . . ?
C117 C116 H11P 110.6 . . ?
C115 C116 H11P 110.6 . . ?
C117 C116 H11Q 110.6 . . ?
C115 C116 H11Q 110.6 . . ?
H11P C116 H11Q 108.8 . . ?
C116 C117 C118 106.6(7) . . ?
C116 C117 H11R 110.4 . . ?
C118 C117 H11R 110.4 . . ?
C116 C117 H11S 110.4 . . ?
C118 C117 H11S 110.4 . . ?
H11R C117 H11S 108.6 . . ?
C119 C118 C117 107.2(7) . . ?
C119 C118 H11T 110.3 . . ?
C117 C118 H11T 110.3 . . ?
C119 C118 H11U 110.3 . . ?
C117 C118 H11U 110.3 . . ?
H11T C118 H11U 108.5 . . ?
C118 C119 C120 105.3(8) . . ?
C118 C119 H11V 110.7 . . ?
C120 C119 H11V 110.7 . . ?
C118 C119 H11W 110.7 . . ?
C120 C119 H11W 110.7 . . ?
H11V C119 H11W 108.8 . . ?
C119 C120 H12A 109.5 . . ?
C119 C120 H12B 109.5 . . ?
H12A C120 H12B 109.5 . . ?
C119 C120 H12C 109.5 . . ?
H12A C120 H12C 109.5 . . ?
H12B C120 H12C 109.5 . . ?

loop_
_geom_bond_atom_site_label_1
_geom_bond_atom_site_label_2
_geom_bond_distance
_geom_bond_site_symmetry_2
_geom_bond_publ_flag
Br2 C96 1.921(9) . ?
O1 C36 1.22(3) . ?
O1 C3 1.325(11) . ?
O3 C10 1.394(9) . ?
O3 C45 1.431(11) . ?
Br3 C105 1.837(9) . ?
O4 C46 1.371(13) . ?
O4 C13 1.405(10) . ?
Br4 C113 1.939(8) . ?
O5 C17 1.377(9) . ?
O5 C47 1.433(11) . ?
O6 C20 1.381(9) . ?
O6 C48 1.427(11) . ?
O7 C49 1.377(10) . ?
O7 C24 1.393(9) . ?
O8 C27 1.379(10) . ?
O8 C50 1.405(9) . ?
O9 C31 1.360(11) . ?
O9 C51 1.445(11) . ?
O10 C34 1.382(11) . ?
O10 C52 1.441(12) . ?
O11 C55 1.386(8) . ?
O11 C88 1.435(9) . ?
O12 C58 1.380(9) . ?
O12 C95 1.415(9) . ?
O13 C62 1.379(9) . ?
O13 C97 1.433(9) . ?
O14 C65 1.388(9) . ?
O14 C98 1.430(9) . ?
O15 C69 1.410(9) . ?
O15 C99 1.442(11) . ?
O16 C100 1.407(10) . ?
O16 C72 1.407(9) . ?
O17 C76 1.388(8) . ?
O17 C101 1.431(10) . ?
O18 C79 1.367(8) . ?
O18 C102 1.411(11) . ?
O19 C83 1.383(9) . ?
O19 C103 1.399(10) . ?
O20 C86 1.388(9) . ?
O20 C104 1.431(10) . ?
C1 C6 1.344(13) . ?
C1 C2 1.431(14) . ?
C1 C35 1.511(12) . ?
C2 C3 1.395(12) . ?
C2 H2 0.9300 . ?
C3 C4 1.388(13) . ?
C4 C5 1.407(13) . ?
C4 C7 1.525(11) . ?
C6 O2 1.365(11) . ?
C6 C5 1.392(11) . ?
C7 C8 1.542(11) . ?
C7 H7A 0.9700 . ?
C7 H7B 0.9700 . ?
C8 C13 1.377(12) . ?
C8 C9 1.397(11) . ?
C9 C10 1.387(11) . ?
C9 H9 0.9300 . ?
C10 C11 1.403(11) . ?
C11 C12 1.366(10) . ?
C11 C14 1.523(10) . ?
C12 C13 1.375(11) . ?
C12 H12 0.9300 . ?
C14 C15 1.508(10) . ?
C14 H14A 0.9700 . ?
C14 H14B 0.9700 . ?
C5 H5 0.9300 . ?
C15 C16 1.379(10) . ?
C15 C20 1.387(11) . ?
C16 C17 1.397(10) . ?
C16 H16 0.9300 . ?
C17 C18 1.383(11) . ?
C18 C19 1.406(11) . ?
C18 C21 1.510(10) . ?
C19 C20 1.409(11) . ?
C19 H19 0.9300 . ?
C21 C22 1.539(10) . ?
C21 H21A 0.9700 . ?
C21 H21B 0.9700 . ?
C22 C23 1.380(12) . ?
C22 C27 1.409(11) . ?
C23 C24 1.349(10) . ?
C23 H23 0.9300 . ?
C24 C25 1.409(11) . ?
C25 C26 1.376(12) . ?
C25 C28 1.538(10) . ?
C26 C27 1.386(11) . ?
C26 H26 0.9300 . ?
C28 C29 1.508(11) . ?
C28 H28A 0.9700 . ?
C28 H28B 0.9700 . ?
C29 C30 1.359(12) . ?
C29 C34 1.419(12) . ?
C30 C31 1.381(12) . ?
C30 H30 0.9300 . ?
C31 C32 1.421(13) . ?
C33 C32 1.362(13) . ?
C33 C34 1.385(12) . ?
C33 H33 0.9300 . ?
C32 C35 1.524(12) . ?
C36 C37 1.47(2) . ?
C36 H36A 0.9700 . ?
C36 H36B 0.9700 . ?
C37 C38 1.3900 . ?
C37 C42 1.3900 . ?
C38 C39 1.3900 . ?
C38 H38 0.9300 . ?
C39 C40 1.3900 . ?
C39 H39 0.9300 . ?
C40 C41 1.3900 . ?
C40 H40 0.9300 . ?
C41 C42 1.3900 . ?
C41 H41 0.9300 . ?
C42 H42 0.9300 . ?
C35 H11A 0.9700 . ?
C35 H11B 0.9700 . ?
O2 C43 1.444(8) . ?
C45 H45A 0.9600 . ?
C45 H45B 0.9600 . ?
C45 H45C 0.9600 . ?
C43 C44 1.527(8) . ?
C43 H43A 0.9700 . ?
C43 H43B 0.9700 . ?
C44 Br1B 1.745(17) . ?
C44 Br1A 2.001(16) . ?
C44 H44A 0.9700 . ?
C44 H44B 0.9700 . ?
C44 H44C 0.9700 . ?
C44 H44D 0.9700 . ?
C46 H46A 0.9600 . ?
C46 H46B 0.9600 . ?
C46 H46C 0.9600 . ?
C47 H47A 0.9600 . ?
C47 H47B 0.9600 . ?
C47 H47C 0.9600 . ?
C48 H48A 0.9600 . ?
C48 H48B 0.9600 . ?
C48 H48C 0.9600 . ?
C50 H50A 0.9600 . ?
C50 H50B 0.9600 . ?
C50 H50C 0.9600 . ?
C49 H10P 0.9600 . ?
C49 H10Q 0.9600 . ?
C49 H10R 0.9600 . ?
C51 H51A 0.9600 . ?
C51 H51B 0.9600 . ?
C51 H51C 0.9600 . ?
C52 H52A 0.9600 . ?
C52 H52B 0.9600 . ?
C52 H52C 0.9600 . ?
C53 C58 1.395(10) . ?
C53 C54 1.397(10) . ?
C53 C87 1.504(10) . ?
C54 C55 1.391(10) . ?
C54 H54 0.9300 . ?
C55 C56 1.389(10) . ?
C56 C57 1.389(10) . ?
C56 C59 1.523(9) . ?
C57 C58 1.388(10) . ?
C57 H57 0.9300 . ?
C59 C60 1.510(10) . ?
C59 H59A 0.9700 . ?
C59 H59B 0.9700 . ?
C60 C61 1.400(11) . ?
C60 C65 1.423(10) . ?
C61 C62 1.374(11) . ?
C61 H61 0.9300 . ?
C62 C63 1.374(10) . ?
C63 C64 1.369(11) . ?
C63 C66 1.519(11) . ?
C64 C65 1.378(10) . ?
C64 H64 0.9300 . ?
C66 C67 1.504(11) . ?
C66 H66A 0.9700 . ?
C66 H66B 0.9700 . ?
C67 C68 1.390(10) . ?
C67 C72 1.413(11) . ?
C68 C69 1.365(11) . ?
C68 H68 0.9300 . ?
C69 C70 1.415(11) . ?
C70 C71 1.392(11) . ?
C70 C73 1.521(11) . ?
C71 C72 1.361(11) . ?
C71 H71 0.9300 . ?
C73 C74 1.528(11) . ?
C73 H73A 0.9700 . ?
C73 H73B 0.9700 . ?
C74 C75 1.399(10) . ?
C74 C79 1.403(11) . ?
C75 C76 1.368(11) . ?
C75 H75 0.9300 . ?
C76 C77 1.398(11) . ?
C77 C78 1.383(10) . ?
C77 C80 1.528(10) . ?
C78 C79 1.381(11) . ?
C78 H78 0.9300 . ?
C80 C81 1.528(12) . ?
C80 H80A 0.9700 . ?
C80 H80B 0.9700 . ?
C81 C82 1.363(10) . ?
C81 C86 1.374(11) . ?
C82 C83 1.411(12) . ?
C82 H82 0.9300 . ?
C83 C84 1.375(11) . ?
C84 C85 1.401(10) . ?
C84 C87 1.511(11) . ?
C85 C86 1.400(12) . ?
C85 H85 0.9300 . ?
C87 H87A 0.9700 . ?
C87 H87B 0.9700 . ?
C88 C89 1.482(11) . ?
C88 H88A 0.9700 . ?
C88 H88B 0.9700 . ?
C89 C90 1.335(12) . ?
C89 C94 1.344(13) . ?
C90 C91 1.400(14) . ?
C90 H90 0.9300 . ?
C91 C92 1.306(15) . ?
C91 H91 0.9300 . ?
C92 C93 1.404(14) . ?
C92 H92 0.9300 . ?
C93 C94 1.390(12) . ?
C93 H93 0.9300 . ?
C94 H94 0.9300 . ?
C95 C96 1.500(11) . ?
C95 H95A 0.9700 . ?
C95 H95B 0.9700 . ?
C96 H96A 0.9700 . ?
C96 H96B 0.9700 . ?
C97 H97A 0.9600 . ?
C97 H97B 0.9600 . ?
C97 H97C 0.9600 . ?
C98 H98A 0.9600 . ?
C98 H98B 0.9600 . ?
C98 H98C 0.9600 . ?
C99 H99A 0.9600 . ?
C99 H99B 0.9600 . ?
C99 H99C 0.9600 . ?
C100 H10A 0.9600 . ?
C100 H10B 0.9600 . ?
C100 H10C 0.9600 . ?
C105 C106 1.510(10) . ?
C105 H1D 0.9700 . ?
C105 H1E 0.9700 . ?
C106 C107 1.522(10) . ?
C106 H1F 0.9700 . ?
C106 H1G 0.9700 . ?
C107 C108 1.490(10) . ?
C107 H1H 0.9700 . ?
C107 H1I 0.9700 . ?
C108 C109 1.526(10) . ?
C108 H1J 0.9700 . ?
C108 H1K 0.9700 . ?
C109 C110 1.528(10) . ?
C109 H1L 0.9700 . ?
C109 H1M 0.9700 . ?
C110 C111 1.531(10) . ?
C110 H11C 0.9700 . ?
C110 H11D 0.9700 . ?
C111 C112 1.546(10) . ?
C111 H11E 0.9700 . ?
C111 H11F 0.9700 . ?
C112 H11G 0.9600 . ?
C112 H11H 0.9600 . ?
C112 H11I 0.9600 . ?
C101 H10D 0.9600 . ?
C101 H10E 0.9600 . ?
C101 H10F 0.9600 . ?
C102 H10G 0.9600 . ?
C102 H10H 0.9600 . ?
C102 H10I 0.9600 . ?
C103 H10J 0.9600 . ?
C103 H10K 0.9600 . ?
C103 H10L 0.9600 . ?
C104 H10M 0.9600 . ?
C104 H10N 0.9600 . ?
C104 H10O 0.9600 . ?
C113 C114 1.506(9) . ?
C113 H11J 0.9700 . ?
C113 H11K 0.9700 . ?
C114 C115 1.485(8) . ?
C114 H11L 0.9700 . ?
C114 H11M 0.9700 . ?
C115 C116 1.529(8) . ?
C115 H11N 0.9700 . ?
C115 H11O 0.9700 . ?
C116 C117 1.506(9) . ?
C116 H11P 0.9700 . ?
C116 H11Q 0.9700 . ?
C117 C118 1.518(8) . ?
C117 H11R 0.9700 . ?
C117 H11S 0.9700 . ?
C118 C119 1.471(9) . ?
C118 H11T 0.9700 . ?
C118 H11U 0.9700 . ?
C119 C120 1.552(9) . ?
C119 H11V 0.9700 . ?
C119 H11W 0.9700 . ?
C120 H12A 0.9600 . ?
C120 H12B 0.9600 . ?
C120 H12C 0.9600 . ?

loop_
_geom_torsion_atom_site_label_1
_geom_torsion_atom_site_label_2
_geom_torsion_atom_site_label_3
_geom_torsion_atom_site_label_4
_geom_torsion
_geom_torsion_site_symmetry_1
_geom_torsion_site_symmetry_2
_geom_torsion_site_symmetry_3
_geom_torsion_site_symmetry_4
_geom_torsion_publ_flag
C6 C1 C2 C3 2.1(13) . . . . ?
C35 C1 C2 C3 -176.9(8) . . . . ?
C36 O1 C3 C4 -160.5(19) . . . . ?
C36 O1 C3 C2 21(2) . . . . ?
C1 C2 C3 O1 177.9(9) . . . . ?
C1 C2 C3 C4 0.0(13) . . . . ?
O1 C3 C4 C5 -179.7(8) . . . . ?
C2 C3 C4 C5 -1.6(12) . . . . ?
O1 C3 C4 C7 -1.7(12) . . . . ?
C2 C3 C4 C7 176.4(7) . . . . ?
C2 C1 C6 O2 178.1(8) . . . . ?
C35 C1 C6 O2 -3.0(12) . . . . ?
C2 C1 C6 C5 -2.6(12) . . . . ?
C35 C1 C6 C5 176.3(8) . . . . ?
C3 C4 C7 C8 -92.0(10) . . . . ?
C5 C4 C7 C8 86.0(10) . . . . ?
C4 C7 C8 C13 -87.0(10) . . . . ?
C4 C7 C8 C9 89.7(9) . . . . ?
C13 C8 C9 C10 1.2(11) . . . . ?
C7 C8 C9 C10 -175.5(6) . . . . ?
C8 C9 C10 O3 -180.0(6) . . . . ?
C8 C9 C10 C11 -0.9(10) . . . . ?
C45 O3 C10 C9 4.1(10) . . . . ?
C45 O3 C10 C11 -175.0(7) . . . . ?
C9 C10 C11 C12 -0.7(10) . . . . ?
O3 C10 C11 C12 178.4(6) . . . . ?
C9 C10 C11 C14 -179.9(6) . . . . ?
O3 C10 C11 C14 -0.8(10) . . . . ?
C10 C11 C12 C13 2.1(11) . . . . ?
C14 C11 C12 C13 -178.8(7) . . . . ?
C11 C12 C13 C8 -1.7(12) . . . . ?
C11 C12 C13 O4 177.7(7) . . . . ?
C9 C8 C13 C12 0.1(11) . . . . ?
C7 C8 C13 C12 176.7(7) . . . . ?
C9 C8 C13 O4 -179.4(7) . . . . ?
C7 C8 C13 O4 -2.7(11) . . . . ?
C46 O4 C13 C12 1.1(12) . . . . ?
C46 O4 C13 C8 -179.5(9) . . . . ?
C12 C11 C14 C15 92.4(9) . . . . ?
C10 C11 C14 C15 -88.5(8) . . . . ?
C1 C6 C5 C4 1.1(12) . . . . ?
O2 C6 C5 C4 -179.7(8) . . . . ?
C3 C4 C5 C6 1.1(12) . . . . ?
C7 C4 C5 C6 -176.9(7) . . . . ?
C11 C14 C15 C16 94.8(8) . . . . ?
C11 C14 C15 C20 -84.9(9) . . . . ?
C20 C15 C16 C17 0.7(11) . . . . ?
C14 C15 C16 C17 -179.0(7) . . . . ?
C47 O5 C17 C18 -175.5(8) . . . . ?
C47 O5 C17 C16 3.8(12) . . . . ?
C15 C16 C17 O5 179.2(7) . . . . ?
C15 C16 C17 C18 -1.5(11) . . . . ?
O5 C17 C18 C19 -179.7(6) . . . . ?
C16 C17 C18 C19 0.9(11) . . . . ?
O5 C17 C18 C21 -1.3(10) . . . . ?
C16 C17 C18 C21 179.3(7) . . . . ?
C17 C18 C19 C20 0.4(11) . . . . ?
C21 C18 C19 C20 -178.1(6) . . . . ?
C48 O6 C20 C15 -175.0(8) . . . . ?
C48 O6 C20 C19 4.3(11) . . . . ?
C16 C15 C20 O6 179.8(6) . . . . ?
C14 C15 C20 O6 -0.4(10) . . . . ?
C16 C15 C20 C19 0.6(11) . . . . ?
C14 C15 C20 C19 -179.7(7) . . . . ?
C18 C19 C20 O6 179.7(6) . . . . ?
C18 C19 C20 C15 -1.1(11) . . . . ?
C17 C18 C21 C22 -89.6(9) . . . . ?
C19 C18 C21 C22 88.8(9) . . . . ?
C18 C21 C22 C23 83.3(9) . . . . ?
C18 C21 C22 C27 -94.7(8) . . . . ?
C27 C22 C23 C24 1.9(11) . . . . ?
C21 C22 C23 C24 -176.1(7) . . . . ?
C22 C23 C24 O7 178.6(7) . . . . ?
C22 C23 C24 C25 -1.6(11) . . . . ?
C49 O7 C24 C23 6.7(11) . . . . ?
C49 O7 C24 C25 -173.1(8) . . . . ?
C23 C24 C25 C26 0.1(11) . . . . ?
O7 C24 C25 C26 179.9(7) . . . . ?
C23 C24 C25 C28 177.2(7) . . . . ?
O7 C24 C25 C28 -2.9(10) . . . . ?
C24 C25 C26 C27 1.0(12) . . . . ?
C28 C25 C26 C27 -176.2(7) . . . . ?
C50 O8 C27 C26 -3.4(11) . . . . ?
C50 O8 C27 C22 175.1(7) . . . . ?
C25 C26 C27 O8 177.9(7) . . . . ?
C25 C26 C27 C22 -0.6(12) . . . . ?
C23 C22 C27 O8 -179.4(6) . . . . ?
C21 C22 C27 O8 -1.3(10) . . . . ?
C23 C22 C27 C26 -0.8(11) . . . . ?
C21 C22 C27 C26 177.2(7) . . . . ?
C26 C25 C28 C29 87.0(10) . . . . ?
C24 C25 C28 C29 -90.0(9) . . . . ?
C25 C28 C29 C30 93.0(9) . . . . ?
C25 C28 C29 C34 -86.8(9) . . . . ?
C34 C29 C30 C31 1.7(11) . . . . ?
C28 C29 C30 C31 -178.1(7) . . . . ?
C51 O9 C31 C30 5.3(12) . . . . ?
C51 O9 C31 C32 -174.9(7) . . . . ?
C29 C30 C31 O9 178.0(7) . . . . ?
C29 C30 C31 C32 -1.8(12) . . . . ?
C34 C33 C32 C31 -1.1(12) . . . . ?
C34 C33 C32 C35 179.7(7) . . . . ?
O9 C31 C32 C33 -178.4(7) . . . . ?
C30 C31 C32 C33 1.4(11) . . . . ?
O9 C31 C32 C35 0.8(11) . . . . ?
C30 C31 C32 C35 -179.3(7) . . . . ?
C52 O10 C34 C33 -8.4(13) . . . . ?
C52 O10 C34 C29 170.1(8) . . . . ?
C32 C33 C34 O10 179.4(8) . . . . ?
C32 C33 C34 C29 1.0(13) . . . . ?
C30 C29 C34 O10 -179.8(7) . . . . ?
C28 C29 C34 O10 0.0(11) . . . . ?
C30 C29 C34 C33 -1.2(11) . . . . ?
C28 C29 C34 C33 178.6(7) . . . . ?
C3 O1 C36 C37 169.4(16) . . . . ?
O1 C36 C37 C38 98(3) . . . . ?
O1 C36 C37 C42 -63(3) . . . . ?
C42 C37 C38 C39 0.0 . . . . ?
C36 C37 C38 C39 -161(2) . . . . ?
C37 C38 C39 C40 0.0 . . . . ?
C38 C39 C40 C41 0.0 . . . . ?
C39 C40 C41 C42 0.0 . . . . ?
C40 C41 C42 C37 0.0 . . . . ?
C38 C37 C42 C41 0.0 . . . . ?
C36 C37 C42 C41 161(2) . . . . ?
C6 C1 C35 C32 -93.1(11) . . . . ?
C2 C1 C35 C32 85.9(11) . . . . ?
C33 C32 C35 C1 93.0(11) . . . . ?
C31 C32 C35 C1 -86.2(11) . . . . ?
C1 C6 O2 C43 -174.3(9) . . . . ?
C5 C6 O2 C43 6.5(13) . . . . ?
C6 O2 C43 C44 166.7(9) . . . . ?
O2 C43 C44 Br1B 52.9(17) . . . . ?
O2 C43 C44 Br1A 78.8(11) . . . . ?
C58 C53 C54 C55 -2.1(12) . . . . ?
C87 C53 C54 C55 -175.9(7) . . . . ?
C88 O11 C55 C56 -176.6(7) . . . . ?
C88 O11 C55 C54 5.6(11) . . . . ?
C53 C54 C55 O11 -178.5(7) . . . . ?
C53 C54 C55 C56 3.7(12) . . . . ?
O11 C55 C56 C57 178.8(7) . . . . ?
C54 C55 C56 C57 -3.3(12) . . . . ?
O11 C55 C56 C59 -2.4(11) . . . . ?
C54 C55 C56 C59 175.5(7) . . . . ?
C55 C56 C57 C58 1.4(12) . . . . ?
C59 C56 C57 C58 -177.5(7) . . . . ?
C95 O12 C58 C57 -5.3(12) . . . . ?
C95 O12 C58 C53 174.7(8) . . . . ?
C56 C57 C58 O12 -179.8(7) . . . . ?
C56 C57 C58 C53 0.2(12) . . . . ?
C54 C53 C58 O12 -179.8(7) . . . . ?
C87 C53 C58 O12 -6.1(11) . . . . ?
C54 C53 C58 C57 0.2(12) . . . . ?
C87 C53 C58 C57 173.9(7) . . . . ?
C55 C56 C59 C60 -87.2(8) . . . . ?
C57 C56 C59 C60 91.6(9) . . . . ?
C56 C59 C60 C61 85.5(9) . . . . ?
C56 C59 C60 C65 -93.2(8) . . . . ?
C65 C60 C61 C62 -1.2(11) . . . . ?
C59 C60 C61 C62 -179.9(7) . . . . ?
C60 C61 C62 C63 1.8(12) . . . . ?
C60 C61 C62 O13 -179.8(7) . . . . ?
C97 O13 C62 C63 177.5(7) . . . . ?
C97 O13 C62 C61 -0.9(11) . . . . ?
C61 C62 C63 C64 -1.6(12) . . . . ?
O13 C62 C63 C64 179.9(7) . . . . ?
C61 C62 C63 C66 175.7(7) . . . . ?
O13 C62 C63 C66 -2.8(11) . . . . ?
C62 C63 C64 C65 0.9(12) . . . . ?
C66 C63 C64 C65 -176.4(7) . . . . ?
C63 C64 C65 O14 -179.4(7) . . . . ?
C63 C64 C65 C60 -0.4(11) . . . . ?
C98 O14 C65 C64 18.4(11) . . . . ?
C98 O14 C65 C60 -160.7(8) . . . . ?
C61 C60 C65 C64 0.5(11) . . . . ?
C59 C60 C65 C64 179.2(7) . . . . ?
C61 C60 C65 O14 179.6(7) . . . . ?
C59 C60 C65 O14 -1.7(10) . . . . ?
C64 C63 C66 C67 92.1(9) . . . . ?
C62 C63 C66 C67 -85.1(9) . . . . ?
C63 C66 C67 C68 84.0(9) . . . . ?
C63 C66 C67 C72 -95.5(8) . . . . ?
C72 C67 C68 C69 2.6(11) . . . . ?
C66 C67 C68 C69 -177.0(7) . . . . ?
C67 C68 C69 O15 -179.0(7) . . . . ?
C67 C68 C69 C70 -3.1(12) . . . . ?
C99 O15 C69 C68 -2.7(12) . . . . ?
C99 O15 C69 C70 -178.9(7) . . . . ?
C68 C69 C70 C71 1.7(11) . . . . ?
O15 C69 C70 C71 178.1(6) . . . . ?
C68 C69 C70 C73 179.0(7) . . . . ?
O15 C69 C70 C73 -4.7(10) . . . . ?
C69 C70 C71 C72 0.0(11) . . . . ?
C73 C70 C71 C72 -177.3(7) . . . . ?
C70 C71 C72 O16 178.2(6) . . . . ?
C70 C71 C72 C67 -0.4(11) . . . . ?
C100 O16 C72 C71 11.9(10) . . . . ?
C100 O16 C72 C67 -169.5(7) . . . . ?
C68 C67 C72 C71 -0.9(11) . . . . ?
C66 C67 C72 C71 178.7(7) . . . . ?
C68 C67 C72 O16 -179.6(6) . . . . ?
C66 C67 C72 O16 0.0(10) . . . . ?
C71 C70 C73 C74 92.2(8) . . . . ?
C69 C70 C73 C74 -84.9(9) . . . . ?
C70 C73 C74 C75 87.4(9) . . . . ?
C70 C73 C74 C79 -88.3(9) . . . . ?
C79 C74 C75 C76 2.3(12) . . . . ?
C73 C74 C75 C76 -173.7(8) . . . . ?
C74 C75 C76 O17 178.3(8) . . . . ?
C74 C75 C76 C77 -4.2(13) . . . . ?
C101 O17 C76 C75 1.5(14) . . . . ?
C101 O17 C76 C77 -176.1(10) . . . . ?
C75 C76 C77 C78 2.8(13) . . . . ?
O17 C76 C77 C78 -179.5(8) . . . . ?
C75 C76 C77 C80 -179.0(8) . . . . ?
O17 C76 C77 C80 -1.3(12) . . . . ?
C76 C77 C78 C79 0.4(13) . . . . ?
C80 C77 C78 C79 -177.8(8) . . . . ?
C102 O18 C79 C78 -1.2(12) . . . . ?
C102 O18 C79 C74 -178.8(8) . . . . ?
C77 C78 C79 O18 -179.7(7) . . . . ?
C77 C78 C79 C74 -2.2(13) . . . . ?
C75 C74 C79 O18 178.6(7) . . . . ?
C73 C74 C79 O18 -5.5(11) . . . . ?
C75 C74 C79 C78 0.9(12) . . . . ?
C73 C74 C79 C78 176.8(8) . . . . ?
C78 C77 C80 C81 92.5(9) . . . . ?
C76 C77 C80 C81 -85.7(9) . . . . ?
C77 C80 C81 C82 94.9(8) . . . . ?
C77 C80 C81 C86 -82.7(9) . . . . ?
C86 C81 C82 C83 -2.0(12) . . . . ?
C80 C81 C82 C83 -179.6(7) . . . . ?
C103 O19 C83 C84 -174.9(7) . . . . ?
C103 O19 C83 C82 5.9(11) . . . . ?
C81 C82 C83 C84 2.1(11) . . . . ?
C81 C82 C83 O19 -178.8(7) . . . . ?
O19 C83 C84 C85 179.5(6) . . . . ?
C82 C83 C84 C85 -1.3(11) . . . . ?
O19 C83 C84 C87 -1.4(10) . . . . ?
C82 C83 C84 C87 177.8(7) . . . . ?
C83 C84 C85 C86 0.6(11) . . . . ?
C87 C84 C85 C86 -178.6(7) . . . . ?
C82 C81 C86 O20 -179.6(7) . . . . ?
C80 C81 C86 O20 -2.0(11) . . . . ?
C82 C81 C86 C85 1.2(12) . . . . ?
C80 C81 C86 C85 178.8(7) . . . . ?
C104 O20 C86 C81 169.4(7) . . . . ?
C104 O20 C86 C85 -11.4(11) . . . . ?
C84 C85 C86 C81 -0.5(11) . . . . ?
C84 C85 C86 O20 -179.7(7) . . . . ?
C58 C53 C87 C84 -90.3(9) . . . . ?
C54 C53 C87 C84 83.2(9) . . . . ?
C83 C84 C87 C53 -95.7(8) . . . . ?
C85 C84 C87 C53 83.5(8) . . . . ?
C55 O11 C88 C89 173.9(7) . . . . ?
O11 C88 C89 C90 123.9(9) . . . . ?
O11 C88 C89 C94 -58.0(10) . . . . ?
C94 C89 C90 C91 -0.6(13) . . . . ?
C88 C89 C90 C91 177.7(9) . . . . ?
C89 C90 C91 C92 0.5(17) . . . . ?
C90 C91 C92 C93 -1.1(17) . . . . ?
C91 C92 C93 C94 1.8(14) . . . . ?
C90 C89 C94 C93 1.4(13) . . . . ?
C88 C89 C94 C93 -176.8(8) . . . . ?
C92 C93 C94 C89 -2.0(13) . . . . ?
C58 O12 C95 C96 179.4(8) . . . . ?
O12 C95 C96 Br2 174.4(6) . . . . ?
Br3 C105 C106 C107 167.0(16) . . . . ?
C105 C106 C107 C108 159(2) . . . . ?
C106 C107 C108 C109 176(2) . . . . ?
C107 C108 C109 C110 170(3) . . . . ?
C108 C109 C110 C111 -180(3) . . . . ?
C109 C110 C111 C112 -170(4) . . . . ?
Br4 C113 C114 C115 179.4(12) . . . . ?
C113 C114 C115 C116 174.3(13) . . . . ?
C114 C115 C116 C117 -172.4(12) . . . . ?
C115 C116 C117 C118 -173.9(13) . . . . ?
C116 C117 C118 C119 -160.0(15) . . . . ?
C117 C118 C119 C120 170.0(15) . . . . ?
